data_7236085
loop_
_publ_author_name
'Seth, Soana'
'Savitha, Govardhan'
'Moorthy, Jarugu Narasimha'

_publ_section_title
;
 Diverse isostructural MOFs by postsynthetic metal node metathesis:
 anionic-to-cationic framework conversion, luminescence and separation of
 dyes
;
_journal_issue 45
_journal_name_full 'Journal of Materials Chemistry A'
_journal_page_first 22915
_journal_paper_doi 10.1039/C5TA04551G
_journal_volume 3
_journal_year 2015
_chemical_formula_moiety 'C104 H104 Cd1.72 N6 O29 Sm1.28'
_chemical_formula_sum 'C104 H104 Cd1.72 N6 O29 Sm1.28'
_chemical_formula_weight 2287.86
_chemical_name_systematic 3,3',5,5'-tetrakis(p-carboxyphenyl)-2,2',6,6'-tetramethoxy-1,1'-biphenyl
_space_group_crystal_system triclinic
_space_group_IT_number 2
_space_group_name_Hall '-P 1'
_space_group_name_H-M_alt 'P -1'
_atom_sites_solution_hydrogens geom
_audit_creation_method SHELXL-2014/5
_audit_update_record
;
2015-02-06 deposited with the CCDC.
2015-10-01 downloaded from the CCDC.
;
_cell_angle_alpha 104.736(4)
_cell_angle_beta 91.538(4)
_cell_angle_gamma 107.955(4)
_cell_formula_units_Z 2
_cell_length_a 15.813(4)
_cell_length_b 18.213(4)
_cell_length_c 27.961(6)
_cell_measurement_reflns_used 0
_cell_measurement_temperature 100(2)
_cell_measurement_theta_max 0
_cell_measurement_theta_min 0
_cell_volume 7360(3)
_computing_cell_refinement 'Bruker SAINT'
_computing_data_collection 'Bruker APEX2'
_computing_data_reduction 'Bruker SAINT'
_computing_molecular_graphics 'Ortep-3 for Windows (Farrugia, 1997)'
_computing_publication_material 'WinGX publication routines (Farrugia, 1999)'
_computing_structure_refinement 'SHELXL-2014/5 (Sheldrick, 2014)'
_computing_structure_solution SHELX-97
_diffrn_ambient_temperature 100(2)
_diffrn_measured_fraction_theta_full 0.978
_diffrn_measured_fraction_theta_max 0.868
_diffrn_measurement_device_type 'Bruker APEX-II CCD'
_diffrn_measurement_method '\f and \w scans'
_diffrn_radiation_monochromator graphite
_diffrn_radiation_type MoK\a
_diffrn_radiation_wavelength 0.71073
_diffrn_reflns_av_R_equivalents 0.0462
_diffrn_reflns_av_unetI/netI 0.1384
_diffrn_reflns_Laue_measured_fraction_full 0.978
_diffrn_reflns_Laue_measured_fraction_max 0.868
_diffrn_reflns_limit_h_max 9
_diffrn_reflns_limit_h_min -21
_diffrn_reflns_limit_k_max 23
_diffrn_reflns_limit_k_min -21
_diffrn_reflns_limit_l_max 35
_diffrn_reflns_limit_l_min -37
_diffrn_reflns_number 44824
_diffrn_reflns_point_group_measured_fraction_full 0.978
_diffrn_reflns_point_group_measured_fraction_max 0.868
_diffrn_reflns_theta_full 25.242
_diffrn_reflns_theta_max 28.373
_diffrn_reflns_theta_min 0.758
_diffrn_source 'sealed tube'
_exptl_absorpt_coefficient_mu 0.807
_exptl_absorpt_correction_type none
_exptl_crystal_colour colorless
_exptl_crystal_density_diffrn 1.032
_exptl_crystal_density_method 'not measured'
_exptl_crystal_description prism
_exptl_crystal_F_000 2518
_exptl_crystal_size_max 0.2
_exptl_crystal_size_mid 0.2
_exptl_crystal_size_min 0.2
_refine_diff_density_max 1.626
_refine_diff_density_min -1.426
_refine_diff_density_rms 0.138
_refine_ls_extinction_coef 0.00000(5)
_refine_ls_extinction_expression Fc^*^=kFc[1+0.001xFc^2^\l^3^/sin(2\q)]^-1/4^
_refine_ls_extinction_method SHELXL
_refine_ls_goodness_of_fit_ref 1.025
_refine_ls_hydrogen_treatment constr
_refine_ls_matrix_type full
_refine_ls_number_parameters 1301
_refine_ls_number_reflns 32018
_refine_ls_number_restraints 0
_refine_ls_restrained_S_all 1.025
_refine_ls_R_factor_all 0.1509
_refine_ls_R_factor_gt 0.0868
_refine_ls_shift/su_max 2.916
_refine_ls_shift/su_mean 0.013
_refine_ls_structure_factor_coef Fsqd
_refine_ls_weighting_details 'w=1/[\s^2^(Fo^2^)+(0.1100P)^2^] where P=(Fo^2^+2Fc^2^)/3'
_refine_ls_weighting_scheme calc
_refine_ls_wR_factor_gt 0.2151
_refine_ls_wR_factor_ref 0.2537
_reflns_Friedel_coverage 0.000
_reflns_number_gt 15300
_reflns_number_total 32018
_reflns_threshold_expression 'I > 2\s(I)'
_cod_data_source_file c5ta04551g2.cif
_cod_data_source_block Sm@MOF
_cod_database_code 7236085
_shelx_space_group_comment
;
The symmetry employed for this shelxl refinement is uniquely defined
by the following loop, which should always be used as a source of
symmetry information in preference to the above space-group names.
They are only intended as comments.
;
_shelxl_version_number 2014/5

loop_
_space_group_symop_operation_xyz
'x, y, z'
'-x, -y, -z'

loop_
_atom_site_label
_atom_site_type_symbol
_atom_site_fract_x
_atom_site_fract_y
_atom_site_fract_z
_atom_site_U_iso_or_equiv
_atom_site_adp_type
_atom_site_occupancy
_atom_site_site_symmetry_order
_atom_site_calc_flag
_atom_site_refinement_flags_posn
_atom_site_refinement_flags_adp
_atom_site_refinement_flags_occupancy
Sm1 Sm 0.35875(4) 0.14671(4) 0.74135(2) 0.0550(3) Uani 0.162(10) 1 d . . P
Cd1 Cd 0.35875(4) 0.14671(4) 0.74135(2) 0.0550(3) Uani 0.838(10) 1 d . . P
Sm2 Sm 0.16982(3) 0.23356(2) 0.73177(2) 0.03842(17) Uani 0.833(11) 1 d . . P
Cd2 Cd 0.16982(3) 0.23356(2) 0.73177(2) 0.03842(17) Uani 0.167(11) 1 d . . P
Sm3 Sm 0.02269(4) 0.36610(4) 0.78257(3) 0.0614(3) Uani 0.288(10) 1 d . . P
Cd3 Cd 0.02269(4) 0.36610(4) 0.78257(3) 0.0614(3) Uani 0.712(10) 1 d . . P
O1 O 0.3149(4) 0.3269(3) 0.7658(2) 0.0588(16) Uani 1 1 d . . .
O2 O 0.4237(4) 0.2757(4) 0.7652(2) 0.0608(17) Uani 1 1 d . . .
O3 O 0.8356(5) 0.7019(4) 1.1846(3) 0.077(2) Uani 1 1 d . . .
O4 O 0.9332(6) 0.6460(4) 1.1467(2) 0.082(2) Uani 1 1 d . . .
O5 O 1.2430(4) 1.0328(4) 0.7471(2) 0.0577(16) Uani 1 1 d . . .
O6 O 1.2239(4) 1.1554(3) 0.7757(2) 0.0548(16) Uani 1 1 d . . .
N6 N 0.980(2) 0.6526(14) 0.8379(10) 0.37(2) Uani 1 1 d . . .
H6A H 0.9933 0.6086 0.8235 0.444 Uiso 1 1 calc R U .
H6B H 1.0289 0.6857 0.8579 0.444 Uiso 1 1 calc R U .
O7 O 0.4745(4) 1.1013(4) 0.7430(2) 0.0659(18) Uani 1 1 d . . .
O8 O 0.4259(5) 1.1297(4) 0.8165(3) 0.074(2) Uani 1 1 d . . .
O9 O 0.6393(4) 0.7159(4) 0.8235(3) 0.0686(19) Uani 1 1 d . . .
O10 O 0.8240(5) 0.8549(4) 0.9785(3) 0.073(2) Uani 1 1 d . . .
O11 O 0.6133(4) 0.8728(4) 0.8896(3) 0.078(2) Uani 1 1 d . . .
O12 O 0.9010(4) 0.8429(3) 0.8763(2) 0.0569(16) Uani 1 1 d . . .
O13 O 0.4736(4) 0.6622(3) 0.6365(2) 0.0544(16) Uani 1 1 d . . .
O14 O 0.7701(4) 0.6489(4) 0.6377(2) 0.0622(17) Uani 1 1 d . . .
O15 O 0.5971(4) 0.6508(4) 0.5312(2) 0.0630(17) Uani 1 1 d . . .
O16 O 0.6955(4) 0.8042(4) 0.7018(2) 0.0573(16) Uani 1 1 d . . .
O17 O 0.1497(4) 0.4763(3) 0.7756(2) 0.0499(14) Uani 1 1 d . . .
O18 O 0.1381(4) 0.3556(3) 0.73202(19) 0.0436(13) Uani 1 1 d . . .
O19 O 0.9154(4) 0.4273(3) 0.7878(2) 0.0587(16) Uani 1 1 d . . .
O20 O 0.9658(5) 0.4042(4) 0.7140(3) 0.0690(19) Uani 1 1 d . . .
O21 O 1.0206(4) 1.1957(4) 0.7489(3) 0.0694(19) Uani 1 1 d . . .
O22 O 0.9117(4) 1.2476(4) 0.7501(3) 0.0708(19) Uani 1 1 d . . .
O23 O 0.7285(4) 0.7887(4) 0.3247(2) 0.0576(16) Uani 1 1 d . . .
O24 O 0.6492(4) 0.8727(3) 0.3403(2) 0.0593(17) Uani 1 1 d . . .
O25 O 0.0907(4) 0.2248(3) 0.6511(2) 0.0579(16) Uani 1 1 d . . .
O26 O 0.1103(5) 0.0893(4) 0.6840(2) 0.0652(18) Uani 1 1 d . . .
N1 N 0.0321(7) -0.0295(5) 0.6330(4) 0.086(3) Uani 1 1 d . . .
C1 C 0.3958(7) 0.3344(6) 0.7748(4) 0.061(3) Uani 1 1 d . . .
C2 C 0.4611(5) 0.4152(5) 0.7993(3) 0.050(2) Uani 1 1 d . . .
C3 C 0.5445(7) 0.4215(6) 0.8199(4) 0.067(3) Uani 1 1 d . . .
H3 H 0.5601 0.3752 0.8159 0.081 Uiso 1 1 calc R U .
C4 C 0.6053(6) 0.4948(5) 0.8461(3) 0.060(3) Uani 1 1 d . . .
H4 H 0.6600 0.4966 0.8603 0.072 Uiso 1 1 calc R U .
C5 C 0.5859(7) 0.5671(6) 0.8519(4) 0.071(3) Uani 1 1 d . . .
C6 C 0.5008(7) 0.5593(6) 0.8282(4) 0.087(4) Uani 1 1 d . . .
H6 H 0.4865 0.6054 0.8287 0.105 Uiso 1 1 calc R U .
C7 C 0.4398(8) 0.4855(6) 0.8048(5) 0.097(4) Uani 1 1 d . . .
H7 H 0.3832 0.4823 0.7924 0.117 Uiso 1 1 calc R U .
C8 C 0.6463(6) 0.6430(5) 0.8839(4) 0.064(3) Uani 1 1 d . . .
C9 C 0.6823(7) 0.6441(5) 0.9287(4) 0.071(3) Uani 1 1 d . . .
H9 H 0.6673 0.5965 0.9380 0.085 Uiso 1 1 calc R U .
C10 C 0.7407(6) 0.7134(6) 0.9615(4) 0.066(3) Uani 1 1 d . . .
C11 C 0.7621(6) 0.7843(5) 0.9471(3) 0.055(2) Uani 1 1 d . . .
C12 C 0.7294(6) 0.7847(5) 0.9021(3) 0.051(2) Uani 1 1 d . . .
C13 C 0.6738(6) 0.7156(6) 0.8707(3) 0.056(2) Uani 1 1 d . . .
C14 C 0.7763(6) 0.7091(5) 1.0113(3) 0.055(2) Uani 1 1 d G . .
C15 C 0.7348(6) 0.7206(7) 1.0533(3) 0.094(4) Uani 1 1 d G . .
H15 H 0.6834 0.7353 1.0531 0.113 Uiso 1 1 calc R U .
C16 C 0.7683(8) 0.7104(8) 1.0956(4) 0.098(4) Uani 1 1 d G . .
H16 H 0.7378 0.7184 1.1234 0.118 Uiso 1 1 calc R U .
C17 C 0.8398(7) 0.6905(5) 1.1003(3) 0.053(2) Uani 1 1 d . . .
C18 C 0.8868(13) 0.6859(14) 1.0615(6) 0.186(10) Uani 1 1 d . . .
H18 H 0.9419 0.6783 1.0647 0.223 Uiso 1 1 calc R U .
C19 C 0.8547(13) 0.6924(15) 1.0152(6) 0.209(11) Uani 1 1 d . . .
H19 H 0.8866 0.6854 0.9879 0.251 Uiso 1 1 calc R U .
C20 C 0.8723(7) 0.6746(6) 1.1451(3) 0.058(2) Uani 1 1 d . . .
C21 C 0.6962(9) 0.6995(7) 0.7854(4) 0.088(4) Uani 1 1 d . . .
H21A H 0.6686 0.6972 0.7538 0.132 Uiso 1 1 calc R U .
H21B H 0.7047 0.6490 0.7838 0.132 Uiso 1 1 calc R U .
H21C H 0.7531 0.7414 0.7933 0.132 Uiso 1 1 calc R U .
C22 C 0.7946(15) 0.9018(9) 1.0184(8) 0.217(12) Uani 1 1 d . . .
H22A H 0.8251 0.9577 1.0219 0.326 Uiso 1 1 calc R U .
H22B H 0.8075 0.8892 1.0485 0.326 Uiso 1 1 calc R U .
H22C H 0.7313 0.8906 1.0121 0.326 Uiso 1 1 calc R U .
C23 C 0.7583(5) 0.8588(5) 0.8840(3) 0.048(2) Uani 1 1 d . . .
C24 C 0.8475(6) 0.8865(5) 0.8717(3) 0.052(2) Uani 1 1 d . . .
C25 C 0.8736(6) 0.9535(5) 0.8527(3) 0.048(2) Uani 1 1 d . . .
C26 C 0.8129(6) 0.9905(5) 0.8470(3) 0.049(2) Uani 1 1 d . . .
H26 H 0.8316 1.0361 0.8356 0.059 Uiso 1 1 calc R U .
C27 C 0.7245(6) 0.9648(5) 0.8571(3) 0.048(2) Uani 1 1 d . . .
C28 C 0.7015(6) 0.9007(5) 0.8774(3) 0.051(2) Uani 1 1 d . . .
C29 C 0.9832(7) 0.8857(7) 0.9108(4) 0.085(3) Uani 1 1 d . . .
H29A H 1.0149 0.8492 0.9127 0.128 Uiso 1 1 calc R U .
H29B H 0.9681 0.9074 0.9432 0.128 Uiso 1 1 calc R U .
H29C H 1.0203 0.9286 0.8990 0.128 Uiso 1 1 calc R U .
C30 C 0.5350(12) 0.8289(12) 0.8492(8) 0.181(8) Uani 1 1 d . . .
H30A H 0.4831 0.8043 0.8637 0.271 Uiso 1 1 calc R U .
H30B H 0.5494 0.7882 0.8248 0.271 Uiso 1 1 calc R U .
H30C H 0.5229 0.8663 0.8335 0.271 Uiso 1 1 calc R U .
C31 C 0.9635(5) 0.9818(5) 0.8343(3) 0.047(2) Uani 1 1 d . . .
C32 C 0.9945(5) 0.9294(5) 0.7999(3) 0.050(2) Uani 1 1 d . . .
H32 H 0.9639 0.8745 0.7909 0.060 Uiso 1 1 calc R U .
C33 C 1.0720(6) 0.9598(6) 0.7789(3) 0.057(2) Uani 1 1 d . . .
H33 H 1.0940 0.9249 0.7564 0.068 Uiso 1 1 calc R U .
C34 C 1.1168(6) 1.0425(5) 0.7913(3) 0.049(2) Uani 1 1 d . . .
C35 C 1.0846(6) 1.0943(5) 0.8274(4) 0.057(2) Uani 1 1 d . . .
H35 H 1.1150 1.1493 0.8369 0.069 Uiso 1 1 calc R U .
C36 C 1.0092(5) 1.0639(5) 0.8484(3) 0.047(2) Uani 1 1 d . . .
H36 H 0.9884 1.0982 0.8721 0.056 Uiso 1 1 calc R U .
C37 C 1.1996(6) 1.0753(6) 0.7696(3) 0.054(2) Uani 1 1 d . . .
C38 C 0.6615(6) 1.0059(5) 0.8435(3) 0.047(2) Uani 1 1 d . . .
C39 C 0.6664(5) 1.0215(5) 0.7979(3) 0.049(2) Uani 1 1 d . . .
H39 H 0.7099 1.0096 0.7785 0.059 Uiso 1 1 calc R U .
C40 C 0.6094(6) 1.0538(5) 0.7802(3) 0.052(2) Uani 1 1 d . . .
H40 H 0.6133 1.0630 0.7490 0.062 Uiso 1 1 calc R U .
C41 C 0.5447(6) 1.0731(5) 0.8095(3) 0.056(2) Uani 1 1 d . . .
C42 C 0.5423(7) 1.0612(6) 0.8555(4) 0.064(3) Uani 1 1 d . . .
H42 H 0.5018 1.0761 0.8761 0.077 Uiso 1 1 calc R U .
C43 C 0.6023(6) 1.0254(6) 0.8722(4) 0.061(3) Uani 1 1 d . . .
H43 H 0.5996 1.0159 0.9034 0.074 Uiso 1 1 calc R U .
C44 C 0.4768(7) 1.1046(6) 0.7897(4) 0.065(3) Uani 1 1 d . . .
C45 C 0.1742(5) 0.4321(5) 0.7448(3) 0.0396(18) Uani 1 1 d . . .
C46 C 0.2562(5) 0.4672(5) 0.7187(3) 0.0404(18) Uani 1 1 d . . .
C47 C 0.2868(5) 0.4191(5) 0.6859(3) 0.048(2) Uani 1 1 d . . .
H47 H 0.2547 0.3645 0.6760 0.058 Uiso 1 1 calc R U .
C48 C 0.3655(6) 0.4468(6) 0.6655(3) 0.059(2) Uani 1 1 d . . .
H48 H 0.3847 0.4116 0.6415 0.071 Uiso 1 1 calc R U .
C49 C 0.4158(6) 0.5292(5) 0.6818(3) 0.050(2) Uani 1 1 d . . .
C50 C 0.3793(5) 0.5800(5) 0.7137(3) 0.049(2) Uani 1 1 d . . .
H50 H 0.4080 0.6353 0.7220 0.059 Uiso 1 1 calc R U .
C51 C 0.3018(6) 0.5500(5) 0.7331(3) 0.055(2) Uani 1 1 d . . .
H51 H 0.2795 0.5845 0.7558 0.066 Uiso 1 1 calc R U .
C52 C 0.5049(6) 0.5586(5) 0.6665(3) 0.049(2) Uani 1 1 d . . .
C53 C 0.5688(6) 0.5249(5) 0.6766(3) 0.056(2) Uani 1 1 d . . .
H53 H 0.5511 0.4802 0.6888 0.067 Uiso 1 1 calc R U .
C54 C 0.6596(5) 0.5558(5) 0.6690(3) 0.049(2) Uani 1 1 d . . .
C55 C 0.6826(6) 0.6177(5) 0.6476(3) 0.052(2) Uani 1 1 d . . .
C56 C 0.6216(5) 0.6545(5) 0.6363(3) 0.045(2) Uani 1 1 d . . .
C57 C 0.5335(6) 0.6234(5) 0.6455(3) 0.047(2) Uani 1 1 d . . .
C58 C 0.4068(6) 0.6183(6) 0.5934(3) 0.065(3) Uani 1 1 d . . .
H58A H 0.3706 0.6504 0.5890 0.097 Uiso 1 1 calc R U .
H58B H 0.3695 0.5689 0.5985 0.097 Uiso 1 1 calc R U .
H58C H 0.4364 0.6068 0.5642 0.097 Uiso 1 1 calc R U .
C59 C 0.8334(6) 0.6989(6) 0.6788(4) 0.071(3) Uani 1 1 d . . .
H59A H 0.8923 0.7114 0.6683 0.107 Uiso 1 1 calc R U .
H59B H 0.8310 0.6715 0.7041 0.107 Uiso 1 1 calc R U .
H59C H 0.8200 0.7476 0.6918 0.107 Uiso 1 1 calc R U .
C60 C 0.7218(6) 0.5185(5) 0.6851(4) 0.055(2) Uani 1 1 d . . .
C61 C 0.7165(6) 0.5032(5) 0.7319(4) 0.061(3) Uani 1 1 d . . .
H61 H 0.6708 0.5114 0.7505 0.073 Uiso 1 1 calc R U .
C62 C 0.7811(6) 0.4750(6) 0.7505(4) 0.066(3) Uani 1 1 d . . .
H62 H 0.7791 0.4675 0.7822 0.079 Uiso 1 1 calc R U .
C63 C 0.8460(6) 0.4589(5) 0.7229(3) 0.049(2) Uani 1 1 d . . .
C64 C 0.8513(7) 0.4704(5) 0.6747(3) 0.061(3) Uani 1 1 d . . .
H64 H 0.8949 0.4588 0.6553 0.073 Uiso 1 1 calc R U .
C65 C 0.7860(7) 0.5011(5) 0.6570(4) 0.064(3) Uani 1 1 d . . .
H65 H 0.7878 0.5091 0.6254 0.077 Uiso 1 1 calc R U .
C66 C 0.9129(7) 0.4280(5) 0.7432(3) 0.055(2) Uani 1 1 d . . .
C67 C 0.6497(6) 0.7264(5) 0.6175(3) 0.046(2) Uani 1 1 d . . .
C68 C 0.6865(5) 0.8016(5) 0.6515(3) 0.047(2) Uani 1 1 d . . .
C69 C 0.7113(5) 0.8725(5) 0.6374(3) 0.045(2) Uani 1 1 d . . .
C70 C 0.6970(6) 0.8651(5) 0.5874(3) 0.050(2) Uani 1 1 d . . .
H70 H 0.7113 0.9120 0.5774 0.059 Uiso 1 1 calc R U .
C71 C 0.6630(5) 0.7932(5) 0.5514(3) 0.046(2) Uani 1 1 d . . .
C72 C 0.6400(6) 0.7229(5) 0.5678(3) 0.051(2) Uani 1 1 d . . .
C73 C 0.6244(6) 0.8226(6) 0.7285(3) 0.061(2) Uani 1 1 d . . .
H73A H 0.6369 0.8272 0.7632 0.091 Uiso 1 1 calc R U .
H73B H 0.5688 0.7805 0.7153 0.091 Uiso 1 1 calc R U .
H73C H 0.6201 0.8725 0.7250 0.091 Uiso 1 1 calc R U .
C74 C 0.6368(8) 0.5895(6) 0.5253(4) 0.085(4) Uani 1 1 d . . .
H74A H 0.6268 0.5589 0.4910 0.128 Uiso 1 1 calc R U .
H74B H 0.6106 0.5549 0.5455 0.128 Uiso 1 1 calc R U .
H74C H 0.7000 0.6134 0.5355 0.128 Uiso 1 1 calc R U .
C75 C 0.7613(6) 0.9535(5) 0.6710(3) 0.048(2) Uani 1 1 d . . .
C76 C 0.8350(6) 0.9656(5) 0.7045(3) 0.054(2) Uani 1 1 d . . .
H76 H 0.8440 0.9216 0.7121 0.065 Uiso 1 1 calc R U .
C77 C 0.8938(6) 1.0404(5) 0.7260(3) 0.049(2) Uani 1 1 d . . .
H77 H 0.9471 1.0463 0.7438 0.058 Uiso 1 1 calc R U .
C78 C 0.8745(6) 1.1083(5) 0.7215(3) 0.052(2) Uani 1 1 d . . .
C79 C 0.7958(6) 1.0976(5) 0.6924(3) 0.051(2) Uani 1 1 d . . .
H79 H 0.7800 1.1420 0.6904 0.061 Uiso 1 1 calc R U .
C80 C 0.7413(6) 1.0206(5) 0.6665(3) 0.050(2) Uani 1 1 d . . .
H80 H 0.6909 1.0141 0.6459 0.060 Uiso 1 1 calc R U .
C81 C 0.9399(6) 1.1891(5) 0.7410(3) 0.051(2) Uani 1 1 d . . .
C82 C 0.6586(6) 0.7937(5) 0.4987(3) 0.0439(19) Uani 1 1 d . . .
C83 C 0.7054(6) 0.7527(5) 0.4650(3) 0.052(2) Uani 1 1 d . . .
H83 H 0.7305 0.7178 0.4743 0.063 Uiso 1 1 calc R U .
C84 C 0.7135(6) 0.7644(5) 0.4193(3) 0.052(2) Uani 1 1 d . . .
H84 H 0.7461 0.7385 0.3980 0.062 Uiso 1 1 calc R U .
C85 C 0.6746(5) 0.8142(5) 0.4029(3) 0.046(2) Uani 1 1 d . . .
C86 C 0.6259(6) 0.8517(5) 0.4353(3) 0.046(2) Uani 1 1 d . . .
H86 H 0.5971 0.8834 0.4249 0.056 Uiso 1 1 calc R U .
C87 C 0.6195(6) 0.8429(5) 0.4826(3) 0.048(2) Uani 1 1 d . . .
H87 H 0.5886 0.8704 0.5040 0.057 Uiso 1 1 calc R U .
C88 C 0.6856(6) 0.8269(5) 0.3527(3) 0.047(2) Uani 1 1 d . . .
C89 C 0.0468(7) 0.0445(6) 0.6545(4) 0.063(3) Uani 1 1 d . . .
H89 H 0.0041 0.0664 0.6467 0.076 Uiso 1 1 calc R U .
C90 C -0.0495(10) -0.0777(8) 0.5991(6) 0.139(6) Uani 1 1 d . . .
H90A H -0.0339 -0.0959 0.5662 0.209 Uiso 1 1 calc R U .
H90B H -0.0873 -0.0456 0.5983 0.209 Uiso 1 1 calc R U .
H90C H -0.0807 -0.1232 0.6104 0.209 Uiso 1 1 calc R U .
C91 C 0.0924(12) -0.0706(9) 0.6408(6) 0.150(7) Uani 1 1 d . . .
H91A H 0.1052 -0.0982 0.6092 0.225 Uiso 1 1 calc R U .
H91B H 0.0657 -0.1087 0.6588 0.225 Uiso 1 1 calc R U .
H91C H 0.1469 -0.0325 0.6595 0.225 Uiso 1 1 calc R U .
O29 O 0.0057(12) 0.8933(9) 0.4350(5) 0.187(6) Uani 1 1 d . . .
N2 N 0.1577(13) 0.9448(10) 0.4718(7) 0.177(7) Uani 1 1 d . . .
C98 C 0.1379(12) 1.0069(9) 0.5100(6) 0.172(10) Uani 1 1 d . . .
H98A H 0.1790 1.0586 0.5107 0.257 Uiso 1 1 calc R U .
H98B H 0.1438 0.9972 0.5419 0.257 Uiso 1 1 calc R U .
H98C H 0.0778 1.0057 0.5024 0.257 Uiso 1 1 calc R U .
C99 C 0.0948(18) 0.8877(15) 0.4337(10) 0.210(12) Uani 1 1 d . . .
H99 H 0.1091 0.8493 0.4095 0.252 Uiso 1 1 calc R U .
C100 C 0.2407(15) 0.9381(10) 0.4848(11) 0.236(14) Uani 1 1 d . . .
H10A H 0.2368 0.9159 0.5127 0.353 Uiso 1 1 calc R U .
H10B H 0.2854 0.9903 0.4936 0.353 Uiso 1 1 calc R U .
H10C H 0.2566 0.9036 0.4571 0.353 Uiso 1 1 calc R U .
O28 O 0.3987(13) 0.9016(12) 0.3974(9) 0.272(9) Uani 1 1 d . . .
N3 N 0.3711(12) 0.7701(9) 0.3408(6) 0.160(7) Uani 1 1 d . . .
C95 C 0.4206(13) 0.8505(14) 0.3550(8) 0.140(6) Uani 1 1 d . . .
H95 H 0.4672 0.8711 0.3376 0.168 Uiso 1 1 calc R U .
C96 C 0.2793(9) 0.7463(8) 0.3657(8) 0.171(9) Uani 1 1 d . . .
H96A H 0.2760 0.7019 0.3789 0.256 Uiso 1 1 calc R U .
H96B H 0.2293 0.7313 0.3409 0.256 Uiso 1 1 calc R U .
H96C H 0.2780 0.7914 0.3920 0.256 Uiso 1 1 calc R U .
C97 C 0.4242(16) 0.7241(12) 0.3157(8) 0.207(10) Uani 1 1 d . . .
H97A H 0.4152 0.6773 0.3273 0.311 Uiso 1 1 calc R U .
H97B H 0.4862 0.7563 0.3226 0.311 Uiso 1 1 calc R U .
H97C H 0.4065 0.7081 0.2805 0.311 Uiso 1 1 calc R U .
C103 C -0.102(2) 0.6794(16) 0.5473(9) 0.275(15) Uani 1 1 d . . .
H10D H -0.1364 0.7111 0.5642 0.412 Uiso 1 1 calc R U .
H10E H -0.0413 0.7013 0.5628 0.412 Uiso 1 1 calc R U .
H10F H -0.1272 0.6251 0.5490 0.412 Uiso 1 1 calc R U .
C102 C -0.1528(13) 0.5844(14) 0.4367(13) 0.285(18) Uani 1 1 d . . .
H10G H -0.1762 0.5417 0.4518 0.427 Uiso 1 1 calc R U .
H10H H -0.1074 0.5739 0.4166 0.427 Uiso 1 1 calc R U .
H10I H -0.2002 0.5880 0.4162 0.427 Uiso 1 1 calc R U .
O27 O 0.2616(9) 0.5445(7) 0.4734(5) 0.154(4) Uani 1 1 d . . .
N4 N 0.3576(9) 0.6660(8) 0.4709(5) 0.124(4) Uani 1 1 d . . .
C92 C 0.3756(14) 0.7555(10) 0.4912(10) 0.227(12) Uani 1 1 d . . .
H92A H 0.3891 0.7807 0.4649 0.341 Uiso 1 1 calc R U .
H92B H 0.4254 0.7777 0.5168 0.341 Uiso 1 1 calc R U .
H92C H 0.3236 0.7648 0.5049 0.341 Uiso 1 1 calc R U .
C93 C 0.2846(13) 0.6186(11) 0.4832(8) 0.160(8) Uani 1 1 d . . .
H93 H 0.2470 0.6433 0.5008 0.192 Uiso 1 1 calc R U .
C94 C 0.4214(13) 0.6344(10) 0.4447(6) 0.158(7) Uani 1 1 d . . .
H94A H 0.3970 0.5769 0.4335 0.237 Uiso 1 1 calc R U .
H94B H 0.4756 0.6500 0.4665 0.237 Uiso 1 1 calc R U .
H94C H 0.4340 0.6553 0.4165 0.237 Uiso 1 1 calc R U .
C202 C 0.910(2) 0.6258(17) 0.8742(10) 0.34(3) Uani 1 1 d . . .
H20A H 0.9396 0.6169 0.9016 0.503 Uiso 1 1 calc R U .
H20B H 0.8639 0.5770 0.8566 0.503 Uiso 1 1 calc R U .
H20C H 0.8840 0.6671 0.8865 0.503 Uiso 1 1 calc R U .
C200 C 0.9737(19) 0.6994(15) 0.7874(12) 0.34(2) Uani 1 1 d . . .
H20D H 1.0321 0.7183 0.7772 0.503 Uiso 1 1 calc R U .
H20E H 0.9518 0.7438 0.7990 0.503 Uiso 1 1 calc R U .
H20F H 0.9337 0.6606 0.7596 0.503 Uiso 1 1 calc R U .
N5 N -0.1039(14) 0.681(2) 0.4860(6) 0.40(2) Uani 1 1 d . . .
H5A H -0.0477 0.7027 0.4804 0.482 Uiso 1 1 calc R U .
H5B H -0.1337 0.7134 0.4820 0.482 Uiso 1 1 calc R U .

loop_
_atom_site_aniso_label
_atom_site_aniso_U_11
_atom_site_aniso_U_22
_atom_site_aniso_U_33
_atom_site_aniso_U_23
_atom_site_aniso_U_13
_atom_site_aniso_U_12
Sm1 0.0495(4) 0.0647(5) 0.0666(5) 0.0393(4) 0.0035(3) 0.0236(3)
Cd1 0.0495(4) 0.0647(5) 0.0666(5) 0.0393(4) 0.0035(3) 0.0236(3)
Sm2 0.0381(3) 0.0387(3) 0.0443(3) 0.0223(2) -0.00344(18) 0.01273(19)
Cd2 0.0381(3) 0.0387(3) 0.0443(3) 0.0223(2) -0.00344(18) 0.01273(19)
Sm3 0.0476(4) 0.0615(4) 0.0848(5) 0.0452(4) -0.0109(3) 0.0125(3)
Cd3 0.0476(4) 0.0615(4) 0.0848(5) 0.0452(4) -0.0109(3) 0.0125(3)
O1 0.043(3) 0.059(4) 0.078(4) 0.036(3) -0.006(3) 0.009(3)
O2 0.047(4) 0.059(4) 0.087(5) 0.028(4) 0.001(3) 0.025(3)
O3 0.063(4) 0.084(5) 0.060(5) 0.018(4) -0.012(4) -0.006(4)
O4 0.137(7) 0.092(5) 0.040(4) 0.024(4) 0.000(4) 0.066(5)
O5 0.057(4) 0.069(4) 0.064(4) 0.030(3) 0.016(3) 0.034(3)
O6 0.062(4) 0.039(3) 0.073(4) 0.041(3) -0.003(3) 0.011(3)
N6 0.57(6) 0.20(2) 0.23(3) 0.05(2) -0.22(3) 0.01(3)
O7 0.065(4) 0.089(5) 0.071(5) 0.046(4) 0.010(3) 0.043(4)
O8 0.060(4) 0.094(5) 0.091(5) 0.044(4) 0.011(4) 0.046(4)
O9 0.072(5) 0.067(4) 0.070(5) 0.044(4) -0.017(4) 0.011(4)
O10 0.088(5) 0.061(4) 0.064(4) 0.031(4) -0.009(4) 0.007(4)
O11 0.049(4) 0.079(5) 0.119(6) 0.056(4) 0.000(4) 0.020(4)
O12 0.049(4) 0.056(4) 0.079(4) 0.039(3) 0.004(3) 0.021(3)
O13 0.047(3) 0.050(3) 0.077(4) 0.035(3) 0.000(3) 0.018(3)
O14 0.050(4) 0.071(4) 0.074(4) 0.037(4) 0.000(3) 0.019(3)
O15 0.080(5) 0.048(4) 0.064(4) 0.017(3) 0.010(4) 0.024(3)
O16 0.062(4) 0.068(4) 0.045(4) 0.031(3) -0.004(3) 0.014(3)
O17 0.052(4) 0.043(3) 0.060(4) 0.020(3) 0.022(3) 0.017(3)
O18 0.048(3) 0.034(3) 0.046(3) 0.019(2) -0.005(3) 0.003(3)
O19 0.075(4) 0.058(4) 0.052(4) 0.024(3) 0.000(3) 0.028(3)
O20 0.069(5) 0.091(5) 0.067(5) 0.042(4) 0.006(4) 0.039(4)
O21 0.034(3) 0.081(5) 0.093(5) 0.051(4) -0.004(3) -0.003(3)
O22 0.054(4) 0.055(4) 0.097(5) 0.027(4) 0.001(4) 0.005(3)
O23 0.062(4) 0.068(4) 0.054(4) 0.031(3) 0.014(3) 0.024(3)
O24 0.075(4) 0.065(4) 0.058(4) 0.032(3) 0.002(3) 0.039(3)
O25 0.062(4) 0.066(4) 0.049(4) 0.025(3) -0.004(3) 0.018(3)
O26 0.084(5) 0.055(4) 0.045(4) 0.011(3) 0.000(3) 0.007(4)
N1 0.105(8) 0.047(5) 0.085(7) 0.003(5) -0.008(6) 0.010(5)
C1 0.064(6) 0.059(6) 0.066(6) 0.036(5) 0.003(5) 0.014(5)
C2 0.040(5) 0.059(5) 0.058(5) 0.039(5) -0.009(4) 0.007(4)
C3 0.071(7) 0.066(6) 0.075(7) 0.042(6) 0.006(6) 0.018(6)
C4 0.050(5) 0.054(6) 0.074(7) 0.032(5) -0.016(5) 0.004(5)
C5 0.070(7) 0.063(6) 0.083(7) 0.049(6) -0.019(6) 0.005(5)
C6 0.078(8) 0.052(6) 0.121(10) 0.037(6) -0.051(7) 0.003(6)
C7 0.077(8) 0.073(7) 0.140(11) 0.046(7) -0.046(8) 0.012(6)
C8 0.061(6) 0.056(6) 0.071(7) 0.036(5) -0.021(5) 0.000(5)
C9 0.082(7) 0.048(5) 0.086(7) 0.045(5) -0.017(6) 0.005(5)
C10 0.060(6) 0.065(6) 0.075(7) 0.040(5) -0.014(5) 0.008(5)
C11 0.056(6) 0.046(5) 0.065(6) 0.021(5) -0.004(5) 0.013(4)
C12 0.045(5) 0.055(5) 0.057(6) 0.032(5) -0.007(4) 0.010(4)
C13 0.051(5) 0.070(6) 0.056(6) 0.038(5) -0.001(4) 0.018(5)
C14 0.050(5) 0.059(5) 0.067(6) 0.036(5) -0.002(5) 0.017(4)
C15 0.079(8) 0.140(11) 0.071(8) 0.007(8) -0.008(7) 0.066(8)
C16 0.083(8) 0.179(13) 0.034(6) 0.019(7) 0.008(6) 0.052(9)
C17 0.074(7) 0.050(5) 0.043(5) 0.023(4) 0.001(5) 0.023(5)
C18 0.188(18) 0.38(3) 0.096(11) 0.128(16) 0.050(12) 0.19(2)
C19 0.184(18) 0.48(4) 0.099(11) 0.177(18) 0.056(12) 0.21(2)
C20 0.074(7) 0.060(6) 0.041(6) 0.005(5) 0.009(5) 0.029(5)
C21 0.125(11) 0.091(8) 0.062(7) 0.041(6) 0.006(7) 0.039(8)
C22 0.28(3) 0.099(12) 0.24(2) 0.018(14) 0.16(2) 0.021(15)
C23 0.034(4) 0.058(5) 0.053(5) 0.030(4) -0.006(4) 0.007(4)
C24 0.048(5) 0.048(5) 0.058(6) 0.023(4) -0.009(4) 0.008(4)
C25 0.048(5) 0.049(5) 0.059(6) 0.031(4) 0.010(4) 0.020(4)
C26 0.051(5) 0.044(5) 0.059(6) 0.023(4) -0.002(4) 0.018(4)
C27 0.049(5) 0.053(5) 0.050(5) 0.024(4) 0.001(4) 0.021(4)
C28 0.043(5) 0.049(5) 0.059(6) 0.021(4) 0.001(4) 0.009(4)
C29 0.068(7) 0.112(9) 0.090(8) 0.055(7) -0.009(6) 0.029(7)
C30 0.119(15) 0.22(2) 0.25(2) 0.146(19) 0.024(16) 0.060(15)
C31 0.040(4) 0.054(5) 0.056(5) 0.036(4) 0.000(4) 0.011(4)
C32 0.043(5) 0.040(5) 0.071(6) 0.025(4) 0.000(4) 0.010(4)
C33 0.056(6) 0.073(6) 0.058(6) 0.028(5) 0.017(5) 0.036(5)
C34 0.046(5) 0.038(4) 0.069(6) 0.033(4) 0.011(4) 0.009(4)
C35 0.047(5) 0.049(5) 0.074(7) 0.025(5) -0.013(5) 0.008(4)
C36 0.042(5) 0.044(5) 0.062(6) 0.027(4) 0.006(4) 0.015(4)
C37 0.038(5) 0.075(6) 0.056(6) 0.036(5) 0.004(4) 0.014(5)
C38 0.046(5) 0.054(5) 0.053(5) 0.026(4) 0.004(4) 0.022(4)
C39 0.043(5) 0.057(5) 0.057(5) 0.029(4) 0.002(4) 0.019(4)
C40 0.053(5) 0.055(5) 0.053(5) 0.030(4) -0.007(4) 0.013(4)
C41 0.055(6) 0.065(6) 0.058(6) 0.029(5) -0.011(5) 0.026(5)
C42 0.069(7) 0.075(6) 0.065(6) 0.036(5) 0.011(5) 0.034(5)
C43 0.059(6) 0.080(7) 0.066(6) 0.044(5) 0.005(5) 0.033(5)
C44 0.053(6) 0.071(7) 0.083(8) 0.044(6) -0.010(5) 0.021(5)
C45 0.036(4) 0.063(6) 0.024(4) 0.013(4) 0.007(3) 0.021(4)
C46 0.044(5) 0.041(4) 0.038(5) 0.014(4) 0.001(4) 0.015(4)
C47 0.040(5) 0.041(5) 0.063(6) 0.026(4) 0.002(4) 0.004(4)
C48 0.066(6) 0.067(6) 0.059(6) 0.031(5) 0.016(5) 0.030(5)
C49 0.045(5) 0.048(5) 0.065(6) 0.033(5) 0.012(4) 0.012(4)
C50 0.043(5) 0.040(4) 0.075(6) 0.037(4) 0.004(4) 0.010(4)
C51 0.053(6) 0.050(5) 0.064(6) 0.023(5) 0.010(5) 0.014(4)
C52 0.046(5) 0.044(5) 0.071(6) 0.030(4) 0.013(4) 0.019(4)
C53 0.059(6) 0.054(5) 0.065(6) 0.031(5) 0.016(5) 0.021(5)
C54 0.038(4) 0.054(5) 0.065(6) 0.026(4) 0.006(4) 0.023(4)
C55 0.046(5) 0.050(5) 0.065(6) 0.023(5) 0.010(4) 0.016(4)
C56 0.044(5) 0.044(5) 0.052(5) 0.020(4) 0.006(4) 0.015(4)
C57 0.050(5) 0.038(4) 0.054(5) 0.016(4) -0.005(4) 0.014(4)
C58 0.058(6) 0.084(7) 0.065(6) 0.037(6) 0.003(5) 0.029(5)
C59 0.044(5) 0.083(7) 0.091(8) 0.041(6) -0.001(5) 0.013(5)
C60 0.044(5) 0.062(6) 0.075(7) 0.037(5) 0.010(5) 0.025(5)
C61 0.059(6) 0.057(6) 0.084(7) 0.040(5) 0.020(5) 0.025(5)
C62 0.061(6) 0.071(6) 0.088(8) 0.051(6) 0.019(6) 0.026(5)
C63 0.052(5) 0.048(5) 0.061(6) 0.025(4) 0.006(4) 0.026(4)
C64 0.073(7) 0.056(5) 0.059(6) 0.030(5) -0.003(5) 0.020(5)
C65 0.077(7) 0.067(6) 0.079(7) 0.046(5) 0.011(6) 0.045(6)
C66 0.076(7) 0.044(5) 0.046(6) 0.016(4) -0.004(5) 0.018(5)
C67 0.051(5) 0.051(5) 0.042(5) 0.022(4) 0.004(4) 0.019(4)
C68 0.039(4) 0.064(6) 0.045(5) 0.029(4) -0.002(4) 0.016(4)
C69 0.041(4) 0.056(5) 0.039(5) 0.023(4) -0.005(4) 0.007(4)
C70 0.058(5) 0.042(5) 0.052(5) 0.021(4) -0.005(4) 0.016(4)
C71 0.043(5) 0.048(5) 0.051(5) 0.026(4) 0.005(4) 0.010(4)
C72 0.059(6) 0.041(5) 0.053(5) 0.019(4) -0.006(4) 0.012(4)
C73 0.061(6) 0.075(6) 0.050(6) 0.024(5) 0.010(5) 0.021(5)
C74 0.128(11) 0.057(6) 0.081(8) 0.020(6) 0.034(7) 0.043(7)
C75 0.058(5) 0.042(5) 0.042(5) 0.019(4) -0.008(4) 0.007(4)
C76 0.054(5) 0.051(5) 0.061(6) 0.024(4) -0.016(4) 0.015(4)
C77 0.041(5) 0.064(6) 0.050(5) 0.028(4) 0.001(4) 0.020(4)
C78 0.055(5) 0.052(5) 0.049(5) 0.021(4) -0.002(4) 0.012(4)
C79 0.051(5) 0.040(5) 0.067(6) 0.023(4) -0.006(4) 0.017(4)
C80 0.047(5) 0.055(5) 0.054(5) 0.026(4) -0.007(4) 0.019(4)
C81 0.048(5) 0.047(5) 0.059(6) 0.026(4) -0.001(4) 0.009(4)
C82 0.051(5) 0.041(4) 0.041(5) 0.014(4) -0.002(4) 0.015(4)
C83 0.068(6) 0.045(5) 0.055(6) 0.030(4) -0.002(5) 0.021(4)
C84 0.057(6) 0.059(5) 0.048(5) 0.019(4) 0.009(4) 0.027(5)
C85 0.044(5) 0.047(5) 0.053(5) 0.023(4) 0.008(4) 0.015(4)
C86 0.056(5) 0.052(5) 0.039(5) 0.019(4) 0.005(4) 0.021(4)
C87 0.052(5) 0.056(5) 0.041(5) 0.016(4) 0.003(4) 0.023(4)
C88 0.057(5) 0.050(5) 0.034(5) 0.018(4) -0.007(4) 0.015(4)
C89 0.072(7) 0.045(6) 0.055(6) 0.007(5) 0.013(5) 0.002(5)
C90 0.128(13) 0.074(9) 0.159(15) -0.026(9) 0.020(12) -0.001(9)
C91 0.205(19) 0.101(11) 0.151(15) 0.003(10) -0.034(13) 0.091(13)
O29 0.250(18) 0.175(12) 0.115(9) 0.006(8) -0.030(11) 0.070(13)
N2 0.166(17) 0.131(13) 0.189(17) 0.057(12) -0.042(14) -0.021(12)
C98 0.20(2) 0.090(11) 0.131(14) -0.041(10) 0.086(14) -0.032(12)
C99 0.19(2) 0.20(2) 0.19(2) 0.038(18) -0.08(2) 0.01(2)
C100 0.16(2) 0.092(12) 0.43(4) 0.086(18) -0.08(2) 0.008(13)
O28 0.210(19) 0.26(2) 0.34(3) 0.07(2) -0.007(18) 0.089(16)
N3 0.217(18) 0.082(9) 0.191(15) 0.035(9) 0.120(13) 0.054(11)
C95 0.131(15) 0.168(19) 0.153(17) 0.077(15) 0.020(13) 0.065(15)
C96 0.071(9) 0.093(10) 0.34(3) 0.112(14) -0.003(13) -0.030(8)
C97 0.27(3) 0.146(18) 0.19(2) 0.059(16) 0.05(2) 0.026(19)
C103 0.37(4) 0.32(3) 0.20(3) 0.14(2) 0.14(3) 0.14(3)
C102 0.100(15) 0.23(2) 0.52(5) 0.20(3) -0.08(2) -0.017(15)
O27 0.166(11) 0.125(9) 0.161(10) 0.044(8) -0.016(9) 0.032(9)
N4 0.100(10) 0.098(9) 0.153(12) 0.018(9) -0.030(9) 0.020(8)
C92 0.17(2) 0.095(13) 0.38(4) 0.031(17) 0.06(2) 0.023(13)
C93 0.122(15) 0.103(13) 0.20(2) 0.038(13) -0.043(14) -0.031(12)
C94 0.172(18) 0.164(17) 0.144(15) -0.001(13) -0.009(13) 0.101(15)
C202 0.35(4) 0.25(3) 0.17(3) -0.08(2) 0.09(3) -0.13(3)
C200 0.31(4) 0.22(3) 0.38(4) -0.16(3) -0.16(3) 0.17(3)
N5 0.24(2) 0.92(7) 0.107(13) -0.03(2) -0.024(13) 0.42(4)

loop_
_atom_type_symbol
_atom_type_description
_atom_type_scat_dispersion_real
_atom_type_scat_dispersion_imag
_atom_type_scat_source
C C 0.0033 0.0016 'International Tables Vol C Tables 4.2.6.8 and 6.1.1.4'
N N 0.0061 0.0033 'International Tables Vol C Tables 4.2.6.8 and 6.1.1.4'
O O 0.0106 0.0060 'International Tables Vol C Tables 4.2.6.8 and 6.1.1.4'
Sm Sm -0.1638 3.4418 'International Tables Vol C Tables 4.2.6.8 and 6.1.1.4'
H H 0.0000 0.0000 'International Tables Vol C Tables 4.2.6.8 and 6.1.1.4'
Cd Cd -0.8075 1.2024 'International Tables Vol C Tables 4.2.6.8 and 6.1.1.4'

loop_
_geom_angle_atom_site_label_1
_geom_angle_atom_site_label_2
_geom_angle_atom_site_label_3
_geom_angle
_geom_angle_site_symmetry_1
_geom_angle_site_symmetry_3
O2 Sm1 O24 99.5(2) . 2_666
O2 Sm1 O7 102.1(2) . 1_545
O24 Sm1 O7 92.8(2) 2_666 1_545
O2 Sm1 O5 149.3(2) . 1_445
O24 Sm1 O5 101.0(2) 2_666 1_445
O7 Sm1 O5 99.5(2) 1_545 1_445
O2 Sm1 O6 93.0(2) . 1_445
O24 Sm1 O6 114.0(2) 2_666 1_445
O7 Sm1 O6 146.63(19) 1_545 1_445
O5 Sm1 O6 57.65(19) 1_445 1_445
O2 Sm1 O8 92.0(2) . 1_545
O24 Sm1 O8 148.3(2) 2_666 1_545
O7 Sm1 O8 55.8(2) 1_545 1_545
O5 Sm1 O8 82.4(2) 1_445 1_545
O6 Sm1 O8 94.5(2) 1_445 1_545
O2 Sm1 C44 98.3(3) . 1_545
O24 Sm1 C44 121.3(3) 2_666 1_545
O7 Sm1 C44 28.7(3) 1_545 1_545
O5 Sm1 C44 90.4(3) 1_445 1_545
O6 Sm1 C44 120.3(3) 1_445 1_545
O8 Sm1 C44 27.2(3) 1_545 1_545
O2 Sm1 C37 122.2(3) . 1_445
O24 Sm1 C37 111.5(3) 2_666 1_445
O7 Sm1 C37 122.7(3) 1_545 1_445
O5 Sm1 C37 27.7(2) 1_445 1_445
O6 Sm1 C37 30.1(2) 1_445 1_445
O8 Sm1 C37 86.1(2) 1_545 1_445
C44 Sm1 C37 104.6(3) 1_545 1_445
O2 Sm1 C88 84.6(2) . 2_666
O24 Sm1 C88 24.0(2) 2_666 2_666
O7 Sm1 C88 114.5(3) 1_545 2_666
O5 Sm1 C88 105.8(2) 1_445 2_666
O6 Sm1 C88 96.2(2) 1_445 2_666
O8 Sm1 C88 168.9(3) 1_545 2_666
C44 Sm1 C88 143.0(3) 1_545 2_666
C37 Sm1 C88 104.7(2) 1_445 2_666
O2 Sm1 O23 74.4(2) . 2_666
O24 Sm1 O23 48.75(18) 2_666 2_666
O7 Sm1 O23 138.3(2) 1_545 2_666
O5 Sm1 O23 102.89(19) 1_445 2_666
O6 Sm1 O23 74.32(17) 1_445 2_666
O8 Sm1 O23 161.6(2) 1_545 2_666
C44 Sm1 O23 164.5(3) 1_545 2_666
C37 Sm1 O23 90.8(2) 1_445 2_666
C88 Sm1 O23 24.98(19) 2_666 2_666
O2 Sm1 Sm2 75.44(15) . .
O24 Sm1 Sm2 84.07(15) 2_666 .
O7 Sm1 Sm2 175.58(16) 1_545 .
O5 Sm1 Sm2 84.15(14) 1_445 .
O6 Sm1 Sm2 37.75(11) 1_445 .
O8 Sm1 Sm2 127.52(17) 1_545 .
C44 Sm1 Sm2 154.6(3) 1_545 .
C37 Sm1 Sm2 61.48(19) 1_445 .
C88 Sm1 Sm2 61.86(19) 2_666 .
O23 Sm1 Sm2 37.70(12) 2_666 .
O23 Sm2 O21 146.6(2) 2_666 1_445
O23 Sm2 O3 141.4(2) 2_666 2_667
O21 Sm2 O3 71.3(2) 1_445 2_667
O23 Sm2 O1 71.4(2) 2_666 .
O21 Sm2 O1 142.0(2) 1_445 .
O3 Sm2 O1 71.3(2) 2_667 .
O23 Sm2 O6 86.3(2) 2_666 1_445
O21 Sm2 O6 98.6(2) 1_445 1_445
O3 Sm2 O6 77.8(2) 2_667 1_445
O1 Sm2 O6 80.21(19) . 1_445
O23 Sm2 O18 110.80(19) 2_666 .
O21 Sm2 O18 80.9(2) 1_445 .
O3 Sm2 O18 73.5(2) 2_667 .
O1 Sm2 O18 82.08(18) . .
O6 Sm2 O18 149.81(19) 1_445 .
O23 Sm2 O26 73.3(2) 2_666 .
O21 Sm2 O26 77.2(2) 1_445 .
O3 Sm2 O26 131.0(2) 2_667 .
O1 Sm2 O26 135.2(2) . .
O6 Sm2 O26 70.9(2) 1_445 .
O18 Sm2 O26 136.8(2) . .
O23 Sm2 O25 77.2(2) 2_666 .
O21 Sm2 O25 79.2(2) 1_445 .
O3 Sm2 O25 133.9(2) 2_667 .
O1 Sm2 O25 124.0(2) . .
O6 Sm2 O25 142.6(2) 1_445 .
O18 Sm2 O25 67.29(18) . .
O26 Sm2 O25 72.3(2) . .
O23 Sm2 Sm1 50.40(14) 2_666 .
O21 Sm2 Sm1 133.18(15) 1_445 .
O3 Sm2 Sm1 102.48(18) 2_667 .
O1 Sm2 Sm1 62.98(14) . .
O6 Sm2 Sm1 37.29(15) 1_445 .
O18 Sm2 Sm1 143.61(12) . .
O26 Sm2 Sm1 73.48(17) . .
O25 Sm2 Sm1 123.49(14) . .
O23 Sm2 Sm3 145.49(14) 2_666 .
O21 Sm2 Sm3 50.21(16) 1_445 .
O3 Sm2 Sm3 52.64(18) 2_667 .
O1 Sm2 Sm3 99.89(15) . .
O6 Sm2 Sm3 125.99(15) 1_445 .
O18 Sm2 Sm3 35.05(13) . .
O26 Sm2 Sm3 124.69(17) . .
O25 Sm2 Sm3 81.21(14) . .
Sm1 Sm2 Sm3 154.66(2) . .
O4 Sm3 O22 102.4(3) 2_667 1_445
O4 Sm3 O19 113.3(2) 2_667 1_455
O22 Sm3 O19 87.6(2) 1_445 1_455
O4 Sm3 O18 105.5(2) 2_667 .
O22 Sm3 O18 103.4(2) 1_445 .
O19 Sm3 O18 136.27(19) 1_455 .
O4 Sm3 O17 99.3(3) 2_667 .
O22 Sm3 O17 152.5(2) 1_445 .
O19 Sm3 O17 99.1(2) 1_455 .
O18 Sm3 O17 54.13(18) . .
O4 Sm3 O20 167.8(3) 2_667 1_455
O22 Sm3 O20 83.8(2) 1_445 1_455
O19 Sm3 O20 55.9(2) 1_455 1_455
O18 Sm3 O20 83.0(2) . 1_455
O17 Sm3 O20 78.3(2) . 1_455
O4 Sm3 C66 140.8(3) 2_667 1_455
O22 Sm3 C66 84.1(3) 1_445 1_455
O19 Sm3 C66 27.6(2) 1_455 1_455
O18 Sm3 C66 110.5(3) . 1_455
O17 Sm3 C66 89.7(2) . 1_455
O20 Sm3 C66 28.3(2) 1_455 1_455
O4 Sm3 C45 105.4(3) 2_667 .
O22 Sm3 C45 129.4(3) 1_445 .
O19 Sm3 C45 117.7(2) 1_455 .
O18 Sm3 C45 28.3(2) . .
O17 Sm3 C45 25.9(2) . .
O20 Sm3 C45 77.8(2) 1_455 .
C66 Sm3 C45 99.3(3) 1_455 .
O4 Sm3 C20 21.5(3) 2_667 2_667
O22 Sm3 C20 101.8(3) 1_445 2_667
O19 Sm3 C20 134.8(2) 1_455 2_667
O18 Sm3 C20 84.9(2) . 2_667
O17 Sm3 C20 92.3(2) . 2_667
O20 Sm3 C20 167.5(3) 1_455 2_667
C66 Sm3 C20 162.0(3) 1_455 2_667
C45 Sm3 C20 90.1(3) . 2_667
O4 Sm3 C81 92.2(3) 2_667 1_445
O22 Sm3 C81 22.8(2) 1_445 1_445
O19 Sm3 C81 110.4(2) 1_455 1_445
O18 Sm3 C81 86.7(2) . 1_445
O17 Sm3 C81 140.8(2) . 1_445
O20 Sm3 C81 97.2(2) 1_455 1_445
C66 Sm3 C81 104.6(3) 1_455 1_445
C45 Sm3 C81 114.9(3) . 1_445
C20 Sm3 C81 84.9(2) 2_667 1_445
O4 Sm3 Sm2 82.8(2) 2_667 .
O22 Sm3 Sm2 81.45(18) 1_445 .
O19 Sm3 Sm2 162.32(15) 1_455 .
O18 Sm3 Sm2 36.07(11) . .
O17 Sm3 Sm2 84.78(14) . .
O20 Sm3 Sm2 108.78(17) 1_455 .
C66 Sm3 Sm2 136.3(2) 1_455 .
C45 Sm3 Sm2 61.40(19) . .
C20 Sm3 Sm2 61.69(19) 2_667 .
C81 Sm3 Sm2 59.58(18) 1_445 .
C1 O1 Sm2 144.7(6) . .
C1 O2 Sm1 133.8(6) . .
C20 O3 Cd2 157.0(6) . 2_667
C20 O3 Sm2 157.0(6) . 2_667
Cd2 O3 Sm2 0.0 2_667 2_667
C20 O4 Cd3 118.3(6) . 2_667
C20 O4 Sm3 118.3(6) . 2_667
Cd3 O4 Sm3 0.0 2_667 2_667
C37 O5 Cd1 91.6(5) . 1_665
C37 O5 Sm1 91.6(5) . 1_665
Cd1 O5 Sm1 0.0 1_665 1_665
C37 O6 Cd1 87.3(5) . 1_665
C37 O6 Sm1 87.3(5) . 1_665
Cd1 O6 Sm1 0.0 1_665 1_665
C37 O6 Cd2 131.4(5) . 1_665
Cd1 O6 Cd2 105.0(2) 1_665 1_665
Sm1 O6 Cd2 105.0(2) 1_665 1_665
C37 O6 Sm2 131.4(5) . 1_665
Cd1 O6 Sm2 105.0(2) 1_665 1_665
Sm1 O6 Sm2 105.0(2) 1_665 1_665
Cd2 O6 Sm2 0.0 1_665 1_665
C202 N6 C200 131(3) . .
C202 N6 H6A 104.5 . .
C200 N6 H6A 104.5 . .
C202 N6 H6B 104.6 . .
C200 N6 H6B 104.5 . .
H6A N6 H6B 105.6 . .
C44 O7 Cd1 95.2(6) . 1_565
C44 O7 Sm1 95.2(6) . 1_565
Cd1 O7 Sm1 0.0 1_565 1_565
C44 O8 Cd1 86.4(6) . 1_565
C44 O8 Sm1 86.4(6) . 1_565
Cd1 O8 Sm1 0.0 1_565 1_565
C13 O9 C21 112.4(7) . .
C22 O10 C11 119.5(11) . .
C28 O11 C30 120.9(10) . .
C24 O12 C29 115.8(7) . .
C57 O13 C58 115.1(6) . .
C55 O14 C59 116.7(7) . .
C72 O15 C74 116.9(8) . .
C68 O16 C73 114.0(6) . .
C45 O17 Sm3 90.7(5) . .
C45 O18 Sm3 90.8(5) . .
C45 O18 Sm2 141.8(5) . .
Sm3 O18 Sm2 108.87(19) . .
C66 O19 Cd3 94.3(6) . 1_655
C66 O19 Sm3 94.3(6) . 1_655
Cd3 O19 Sm3 0.0 1_655 1_655
C66 O20 Cd3 86.9(5) . 1_655
C66 O20 Sm3 86.9(5) . 1_655
Cd3 O20 Sm3 0.0 1_655 1_655
C81 O21 Cd2 152.7(6) . 1_665
C81 O21 Sm2 152.7(6) . 1_665
Cd2 O21 Sm2 0.0 1_665 1_665
C81 O22 Cd3 112.5(6) . 1_665
C81 O22 Sm3 112.5(6) . 1_665
Cd3 O22 Sm3 0.0 1_665 1_665
C88 O23 Cd2 158.1(5) . 2_666
C88 O23 Sm2 158.1(5) . 2_666
Cd2 O23 Sm2 0.0 2_666 2_666
C88 O23 Sm1 75.4(4) . 2_666
Cd2 O23 Sm1 91.90(18) 2_666 2_666
Sm2 O23 Sm1 91.90(18) 2_666 2_666
C88 O24 Cd1 110.1(5) . 2_666
C88 O24 Sm1 110.1(5) . 2_666
Cd1 O24 Sm1 0.0 2_666 2_666
C89 O26 Sm2 138.6(7) . .
C89 N1 C91 122.5(11) . .
C89 N1 C90 121.3(11) . .
C91 N1 C90 116.1(10) . .
O2 C1 O1 122.3(9) . .
O2 C1 C2 118.1(9) . .
O1 C1 C2 119.6(9) . .
C3 C2 C7 118.1(9) . .
C3 C2 C1 119.5(8) . .
C7 C2 C1 122.3(8) . .
C2 C3 C4 121.7(9) . .
C2 C3 H3 119.1 . .
C4 C3 H3 119.1 . .
C3 C4 C5 121.4(9) . .
C3 C4 H4 119.3 . .
C5 C4 H4 119.3 . .
C4 C5 C6 115.8(9) . .
C4 C5 C8 120.9(8) . .
C6 C5 C8 123.1(9) . .
C7 C6 C5 121.5(9) . .
C7 C6 H6 119.2 . .
C5 C6 H6 119.2 . .
C6 C7 C2 121.2(10) . .
C6 C7 H7 119.4 . .
C2 C7 H7 119.4 . .
C9 C8 C13 116.6(8) . .
C9 C8 C5 118.8(8) . .
C13 C8 C5 124.6(8) . .
C8 C9 C10 122.7(8) . .
C8 C9 H9 118.6 . .
C10 C9 H9 118.6 . .
C9 C10 C11 117.8(8) . .
C9 C10 C14 119.0(8) . .
C11 C10 C14 123.2(9) . .
C12 C11 C10 120.9(9) . .
C12 C11 O10 119.7(8) . .
C10 C11 O10 119.3(8) . .
C11 C12 C13 119.8(8) . .
C11 C12 C23 121.7(8) . .
C13 C12 C23 118.3(7) . .
C12 C13 C8 122.0(8) . .
C12 C13 O9 120.0(7) . .
C8 C13 O9 118.0(8) . .
C15 C14 C19 116.8(7) . .
C15 C14 C10 124.0(8) . .
C19 C14 C10 119.2(10) . .
C14 C15 C16 120.0 . .
C14 C15 H15 120.0 . .
C16 C15 H15 120.0 . .
C17 C16 C15 125.2(7) . .
C17 C16 H16 117.4 . .
C15 C16 H16 117.4 . .
C16 C17 C18 116.6(10) . .
C16 C17 C20 124.8(9) . .
C18 C17 C20 118.6(10) . .
C17 C18 C19 121.6(14) . .
C17 C18 H18 119.2 . .
C19 C18 H18 119.2 . .
C14 C19 C18 119.3(13) . .
C14 C19 H19 120.3 . .
C18 C19 H19 120.3 . .
O4 C20 O3 123.5(9) . .
O4 C20 C17 123.8(9) . .
O3 C20 C17 112.4(9) . .
O4 C20 Sm3 40.1(4) . 2_667
O3 C20 Sm3 83.4(5) . 2_667
C17 C20 Sm3 163.7(7) . 2_667
O9 C21 H21A 109.5 . .
O9 C21 H21B 109.5 . .
H21A C21 H21B 109.5 . .
O9 C21 H21C 109.5 . .
H21A C21 H21C 109.5 . .
H21B C21 H21C 109.5 . .
O10 C22 H22A 109.5 . .
O10 C22 H22B 109.5 . .
H22A C22 H22B 109.5 . .
O10 C22 H22C 109.5 . .
H22A C22 H22C 109.5 . .
H22B C22 H22C 109.5 . .
C28 C23 C24 117.9(7) . .
C28 C23 C12 123.0(8) . .
C24 C23 C12 119.1(7) . .
O12 C24 C25 123.3(8) . .
O12 C24 C23 117.2(7) . .
C25 C24 C23 119.3(8) . .
C26 C25 C24 118.7(8) . .
C26 C25 C31 118.4(7) . .
C24 C25 C31 122.7(7) . .
C25 C26 C27 124.2(7) . .
C25 C26 H26 117.9 . .
C27 C26 H26 117.9 . .
C28 C27 C26 115.8(7) . .
C28 C27 C38 125.6(8) . .
C26 C27 C38 118.6(7) . .
C27 C28 C23 123.8(8) . .
C27 C28 O11 118.7(7) . .
C23 C28 O11 117.4(7) . .
O12 C29 H29A 109.5 . .
O12 C29 H29B 109.5 . .
H29A C29 H29B 109.5 . .
O12 C29 H29C 109.5 . .
H29A C29 H29C 109.5 . .
H29B C29 H29C 109.5 . .
O11 C30 H30A 109.5 . .
O11 C30 H30B 109.5 . .
H30A C30 H30B 109.5 . .
O11 C30 H30C 109.5 . .
H30A C30 H30C 109.5 . .
H30B C30 H30C 109.5 . .
C32 C31 C36 120.9(8) . .
C32 C31 C25 121.3(7) . .
C36 C31 C25 117.3(8) . .
C31 C32 C33 119.3(8) . .
C31 C32 H32 120.3 . .
C33 C32 H32 120.3 . .
C32 C33 C34 120.4(8) . .
C32 C33 H33 119.8 . .
C34 C33 H33 119.8 . .
C33 C34 C35 118.8(8) . .
C33 C34 C37 120.8(9) . .
C35 C34 C37 120.3(8) . .
C36 C35 C34 120.4(8) . .
C36 C35 H35 119.8 . .
C34 C35 H35 119.8 . .
C35 C36 C31 120.0(9) . .
C35 C36 H36 120.0 . .
C31 C36 H36 120.0 . .
O5 C37 O6 122.9(8) . .
O5 C37 C34 123.2(8) . .
O6 C37 C34 113.9(8) . .
O5 C37 Cd1 60.7(4) . 1_665
O6 C37 Cd1 62.6(4) . 1_665
C34 C37 Cd1 173.0(7) . 1_665
O5 C37 Sm1 60.7(4) . 1_665
O6 C37 Sm1 62.6(4) . 1_665
C34 C37 Sm1 173.0(7) . 1_665
Cd1 C37 Sm1 0.0 1_665 1_665
C43 C38 C39 119.7(8) . .
C43 C38 C27 123.8(8) . .
C39 C38 C27 116.5(8) . .
C40 C39 C38 121.9(9) . .
C40 C39 H39 119.1 . .
C38 C39 H39 119.1 . .
C39 C40 C41 119.4(8) . .
C39 C40 H40 120.3 . .
C41 C40 H40 120.3 . .
C42 C41 C40 118.9(8) . .
C42 C41 C44 120.6(9) . .
C40 C41 C44 120.5(8) . .
C41 C42 C43 119.9(9) . .
C41 C42 H42 120.0 . .
C43 C42 H42 120.0 . .
C38 C43 C42 120.1(9) . .
C38 C43 H43 119.9 . .
C42 C43 H43 119.9 . .
O8 C44 O7 122.6(8) . .
O8 C44 C41 121.4(9) . .
O7 C44 C41 116.1(10) . .
O8 C44 Cd1 66.4(5) . 1_565
O7 C44 Cd1 56.1(4) . 1_565
C41 C44 Cd1 171.5(8) . 1_565
O8 C44 Sm1 66.4(5) . 1_565
O7 C44 Sm1 56.1(4) . 1_565
C41 C44 Sm1 171.5(8) . 1_565
Cd1 C44 Sm1 0.0 1_565 1_565
O17 C45 O18 124.0(7) . .
O17 C45 C46 119.0(8) . .
O18 C45 C46 117.0(7) . .
O17 C45 Sm3 63.3(4) . .
O18 C45 Sm3 61.0(4) . .
C46 C45 Sm3 175.1(5) . .
C47 C46 C51 119.9(8) . .
C47 C46 C45 120.2(7) . .
C51 C46 C45 119.7(8) . .
C46 C47 C48 122.4(8) . .
C46 C47 H47 118.8 . .
C48 C47 H47 118.8 . .
C47 C48 C49 118.8(9) . .
C47 C48 H48 120.6 . .
C49 C48 H48 120.6 . .
C50 C49 C48 118.0(8) . .
C50 C49 C52 121.7(8) . .
C48 C49 C52 120.3(8) . .
C51 C50 C49 120.8(8) . .
C51 C50 H50 119.6 . .
C49 C50 H50 119.6 . .
C50 C51 C46 119.6(9) . .
C50 C51 H51 120.2 . .
C46 C51 H51 120.2 . .
C53 C52 C57 116.7(8) . .
C53 C52 C49 118.4(7) . .
C57 C52 C49 124.7(7) . .
C52 C53 C54 122.7(8) . .
C52 C53 H53 118.6 . .
C54 C53 H53 118.6 . .
C55 C54 C53 117.5(7) . .
C55 C54 C60 125.3(8) . .
C53 C54 C60 117.2(7) . .
C54 C55 O14 120.3(7) . .
C54 C55 C56 122.7(8) . .
O14 C55 C56 116.9(7) . .
C57 C56 C55 117.7(7) . .
C57 C56 C67 120.3(7) . .
C55 C56 C67 122.0(8) . .
C56 C57 O13 117.9(7) . .
C56 C57 C52 122.5(7) . .
O13 C57 C52 119.5(7) . .
O13 C58 H58A 109.5 . .
O13 C58 H58B 109.5 . .
H58A C58 H58B 109.5 . .
O13 C58 H58C 109.5 . .
H58A C58 H58C 109.5 . .
H58B C58 H58C 109.5 . .
O14 C59 H59A 109.5 . .
O14 C59 H59B 109.5 . .
H59A C59 H59B 109.5 . .
O14 C59 H59C 109.5 . .
H59A C59 H59C 109.5 . .
H59B C59 H59C 109.5 . .
C65 C60 C61 119.1(8) . .
C65 C60 C54 122.4(8) . .
C61 C60 C54 118.5(8) . .
C60 C61 C62 119.7(9) . .
C60 C61 H61 120.1 . .
C62 C61 H61 120.1 . .
C63 C62 C61 121.1(9) . .
C63 C62 H62 119.4 . .
C61 C62 H62 119.4 . .
C62 C63 C64 120.8(8) . .
C62 C63 C66 120.1(8) . .
C64 C63 C66 119.1(8) . .
C63 C64 C65 117.1(9) . .
C63 C64 H64 121.5 . .
C65 C64 H64 121.5 . .
C60 C65 C64 122.1(9) . .
C60 C65 H65 119.0 . .
C64 C65 H65 119.0 . .
O19 C66 O20 122.8(8) . .
O19 C66 C63 119.0(9) . .
O20 C66 C63 118.2(8) . .
O19 C66 Cd3 58.1(5) . 1_655
O20 C66 Cd3 64.8(5) . 1_655
C63 C66 Cd3 175.7(7) . 1_655
O19 C66 Sm3 58.1(5) . 1_655
O20 C66 Sm3 64.8(5) . 1_655
C63 C66 Sm3 175.7(7) . 1_655
Cd3 C66 Sm3 0.0 1_655 1_655
C72 C67 C68 118.0(7) . .
C72 C67 C56 123.3(8) . .
C68 C67 C56 118.7(7) . .
C67 C68 C69 122.6(7) . .
C67 C68 O16 117.4(7) . .
C69 C68 O16 120.0(8) . .
C70 C69 C68 116.6(8) . .
C70 C69 C75 118.1(7) . .
C68 C69 C75 124.9(7) . .
C69 C70 C71 124.3(7) . .
C69 C70 H70 117.9 . .
C71 C70 H70 117.8 . .
C70 C71 C72 116.7(7) . .
C70 C71 C82 118.6(7) . .
C72 C71 C82 124.6(8) . .
C67 C72 O15 122.1(7) . .
C67 C72 C71 121.7(8) . .
O15 C72 C71 115.7(7) . .
O16 C73 H73A 109.5 . .
O16 C73 H73B 109.5 . .
H73A C73 H73B 109.5 . .
O16 C73 H73C 109.5 . .
H73A C73 H73C 109.5 . .
H73B C73 H73C 109.5 . .
O15 C74 H74A 109.5 . .
O15 C74 H74B 109.5 . .
H74A C74 H74B 109.5 . .
O15 C74 H74C 109.5 . .
H74A C74 H74C 109.5 . .
H74B C74 H74C 109.5 . .
C80 C75 C76 117.8(7) . .
C80 C75 C69 120.3(7) . .
C76 C75 C69 121.5(7) . .
C77 C76 C75 121.5(7) . .
C77 C76 H76 119.3 . .
C75 C76 H76 119.3 . .
C76 C77 C78 120.3(8) . .
C76 C77 H77 119.9 . .
C78 C77 H77 119.8 . .
C77 C78 C79 118.7(8) . .
C77 C78 C81 121.3(8) . .
C79 C78 C81 119.6(7) . .
C80 C79 C78 120.0(7) . .
C80 C79 H79 120.0 . .
C78 C79 H79 120.0 . .
C75 C80 C79 120.8(7) . .
C75 C80 H80 119.6 . .
C79 C80 H80 119.6 . .
O22 C81 O21 123.4(8) . .
O22 C81 C78 118.2(8) . .
O21 C81 C78 118.4(8) . .
O22 C81 Sm3 44.7(4) . 1_665
O21 C81 Sm3 78.7(5) . 1_665
C78 C81 Sm3 162.8(7) . 1_665
C87 C82 C83 118.1(7) . .
C87 C82 C71 120.9(8) . .
C83 C82 C71 120.4(7) . .
C84 C83 C82 120.0(7) . .
C84 C83 H83 120.0 . .
C82 C83 H83 120.0 . .
C83 C84 C85 122.1(8) . .
C83 C84 H84 119.0 . .
C85 C84 H84 119.0 . .
C86 C85 C84 117.7(8) . .
C86 C85 C88 121.3(7) . .
C84 C85 C88 121.0(8) . .
C87 C86 C85 121.1(8) . .
C87 C86 H86 119.5 . .
C85 C86 H86 119.5 . .
C86 C87 C82 120.9(8) . .
C86 C87 H87 119.5 . .
C82 C87 H87 119.5 . .
O24 C88 O23 124.4(8) . .
O24 C88 C85 117.9(8) . .
O23 C88 C85 117.6(7) . .
O24 C88 Sm1 45.8(4) . 2_666
O23 C88 Sm1 79.6(4) . 2_666
C85 C88 Sm1 159.0(6) . 2_666
O26 C89 N1 127.0(11) . .
O26 C89 H89 116.5 . .
N1 C89 H89 116.5 . .
N1 C90 H90A 109.5 . .
N1 C90 H90B 109.5 . .
H90A C90 H90B 109.5 . .
N1 C90 H90C 109.5 . .
H90A C90 H90C 109.5 . .
H90B C90 H90C 109.5 . .
N1 C91 H91A 109.5 . .
N1 C91 H91B 109.5 . .
H91A C91 H91B 109.5 . .
N1 C91 H91C 109.5 . .
H91A C91 H91C 109.5 . .
H91B C91 H91C 109.5 . .
C99 N2 C100 123(2) . .
C99 N2 C98 124(2) . .
C100 N2 C98 111.1(19) . .
N2 C98 H98A 109.5 . .
N2 C98 H98B 109.5 . .
H98A C98 H98B 109.5 . .
N2 C98 H98C 109.5 . .
H98A C98 H98C 109.5 . .
H98B C98 H98C 109.5 . .
N2 C99 O29 115(3) . .
N2 C99 H99 122.7 . .
O29 C99 H99 122.7 . .
N2 C100 H10A 109.5 . .
N2 C100 H10B 109.4 . .
H10A C100 H10B 109.5 . .
N2 C100 H10C 109.5 . .
H10A C100 H10C 109.5 . .
H10B C100 H10C 109.5 . .
C95 N3 C97 109.9(17) . .
C95 N3 C96 115.3(14) . .
C97 N3 C96 132.9(14) . .
N3 C95 O28 118.4(19) . .
N3 C95 H95 120.8 . .
O28 C95 H95 120.8 . .
N3 C96 H96A 109.5 . .
N3 C96 H96B 109.5 . .
H96A C96 H96B 109.5 . .
N3 C96 H96C 109.5 . .
H96A C96 H96C 109.5 . .
H96B C96 H96C 109.5 . .
N3 C97 H97A 109.5 . .
N3 C97 H97B 109.5 . .
H97A C97 H97B 109.5 . .
N3 C97 H97C 109.5 . .
H97A C97 H97C 109.5 . .
H97B C97 H97C 109.5 . .
N5 C103 H10D 110.8 . .
N5 C103 H10E 110.6 . .
H10D C103 H10E 108.2 . .
N5 C103 H10F 110.8 . .
H10D C103 H10F 108.2 . .
H10E C103 H10F 108.2 . .
N5 C102 H10G 109.5 . .
N5 C102 H10H 109.4 . .
H10G C102 H10H 109.5 . .
N5 C102 H10I 109.5 . .
H10G C102 H10I 109.5 . .
H10H C102 H10I 109.5 . .
C93 N4 C94 121.7(16) . .
C93 N4 C92 116.2(17) . .
C94 N4 C92 121.7(15) . .
N4 C92 H92A 109.5 . .
N4 C92 H92B 109.4 . .
H92A C92 H92B 109.5 . .
N4 C92 H92C 109.5 . .
H92A C92 H92C 109.5 . .
H92B C92 H92C 109.5 . .
O27 C93 N4 126(2) . .
O27 C93 H93 117.0 . .
N4 C93 H93 117.0 . .
N4 C94 H94A 109.5 . .
N4 C94 H94B 109.5 . .
H94A C94 H94B 109.5 . .
N4 C94 H94C 109.5 . .
H94A C94 H94C 109.5 . .
H94B C94 H94C 109.5 . .
N6 C202 H20A 112.0 . .
N6 C202 H20B 112.2 . .
H20A C202 H20B 106.7 . .
N6 C202 H20C 112.0 . .
H20A C202 H20C 106.8 . .
H20B C202 H20C 106.8 . .
N6 C200 H20D 109.4 . .
N6 C200 H20E 109.5 . .
H20D C200 H20E 109.5 . .
N6 C200 H20F 109.5 . .
H20D C200 H20F 109.5 . .
H20E C200 H20F 109.5 . .
C103 N5 C102 119(3) . .
C103 N5 H5A 107.7 . .
C102 N5 H5A 107.6 . .
C103 N5 H5B 107.6 . .
C102 N5 H5B 107.6 . .
H5A N5 H5B 107.0 . .

loop_
_geom_bond_atom_site_label_1
_geom_bond_atom_site_label_2
_geom_bond_distance
_geom_bond_site_symmetry_2
Sm1 O2 2.167(6) .
Sm1 O24 2.213(6) 2_666
Sm1 O7 2.233(6) 1_545
Sm1 O5 2.351(6) 1_445
Sm1 O6 2.395(6) 1_445
Sm1 O8 2.460(6) 1_545
Sm1 C44 2.678(9) 1_545
Sm1 C37 2.694(9) 1_445
Sm1 C88 2.897(7) 2_666
Sm1 O23 2.944(6) 2_666
Sm1 Sm2 3.8190(10) .
Sm2 O23 2.336(6) 2_666
Sm2 O21 2.345(6) 1_445
Sm2 O3 2.353(7) 2_667
Sm2 O1 2.391(6) .
Sm2 O6 2.420(5) 1_445
Sm2 O18 2.422(5) .
Sm2 O26 2.489(6) .
Sm2 O25 2.493(5) .
Sm2 Sm3 3.8928(10) .
Sm3 O4 2.165(6) 2_667
Sm3 O22 2.268(6) 1_445
Sm3 O19 2.289(6) 1_455
Sm3 O18 2.363(6) .
Sm3 O17 2.415(5) .
Sm3 O20 2.435(6) 1_455
Sm3 C66 2.688(9) 1_455
Sm3 C45 2.703(8) .
Sm3 C20 2.956(10) 2_667
Sm3 C81 2.977(9) 1_445
O1 C1 1.255(11) .
O2 C1 1.250(10) .
O3 C20 1.317(11) .
O3 Cd2 2.353(7) 2_667
O3 Sm2 2.353(7) 2_667
O4 C20 1.232(11) .
O4 Cd3 2.164(6) 2_667
O4 Sm3 2.164(6) 2_667
O5 C37 1.252(10) .
O5 Cd1 2.351(6) 1_665
O5 Sm1 2.351(6) 1_665
O6 C37 1.353(10) .
O6 Cd1 2.395(6) 1_665
O6 Sm1 2.395(6) 1_665
O6 Cd2 2.420(5) 1_665
O6 Sm2 2.420(5) 1_665
N6 C202 1.57(4) .
N6 C200 1.84(4) .
N6 H6A 0.8900 .
N6 H6B 0.8900 .
O7 C44 1.290(11) .
O7 Cd1 2.233(6) 1_565
O7 Sm1 2.233(6) 1_565
O8 C44 1.226(12) .
O8 Cd1 2.460(6) 1_565
O8 Sm1 2.460(6) 1_565
O9 C13 1.415(10) .
O9 C21 1.445(12) .
O10 C22 1.407(16) .
O10 C11 1.410(10) .
O11 C28 1.413(10) .
O11 C30 1.519(19) .
O12 C24 1.349(9) .
O12 C29 1.467(11) .
O13 C57 1.397(9) .
O13 C58 1.459(10) .
O14 C55 1.389(10) .
O14 C59 1.413(11) .
O15 C72 1.402(10) .
O15 C74 1.417(10) .
O16 C68 1.397(9) .
O16 C73 1.444(10) .
O17 C45 1.182(8) .
O18 C45 1.281(9) .
O19 C66 1.248(10) .
O19 Cd3 2.289(6) 1_655
O19 Sm3 2.289(6) 1_655
O20 C66 1.278(11) .
O20 Cd3 2.435(6) 1_655
O20 Sm3 2.435(6) 1_655
O21 C81 1.252(10) .
O21 Cd2 2.345(6) 1_665
O21 Sm2 2.345(6) 1_665
O22 C81 1.248(10) .
O22 Cd3 2.268(6) 1_665
O22 Sm3 2.268(6) 1_665
O23 C88 1.264(10) .
O23 Cd2 2.336(6) 2_666
O23 Sm2 2.336(6) 2_666
O23 Sm1 2.944(6) 2_666
O24 C88 1.257(9) .
O24 Cd1 2.213(6) 2_666
O24 Sm1 2.213(6) 2_666
O26 C89 1.209(11) .
N1 C89 1.272(11) .
N1 C91 1.424(15) .
N1 C90 1.465(16) .
C1 C2 1.487(12) .
C2 C3 1.384(12) .
C2 C7 1.394(13) .
C3 C4 1.386(12) .
C3 H3 0.9300 .
C4 C5 1.413(12) .
C4 H4 0.9300 .
C5 C6 1.434(13) .
C5 C8 1.461(13) .
C6 C7 1.373(14) .
C6 H6 0.9300 .
C7 H7 0.9300 .
C8 C9 1.356(12) .
C8 C13 1.407(11) .
C9 C10 1.390(13) .
C9 H9 0.9300 .
C10 C11 1.395(11) .
C10 C14 1.518(11) .
C11 C12 1.348(11) .
C12 C13 1.358(12) .
C12 C23 1.507(10) .
C14 C15 1.362(7) .
C14 C19 1.372(16) .
C15 C16 1.362(7) .
C15 H15 0.9299 .
C16 C17 1.301(13) .
C16 H16 0.9299 .
C17 C18 1.330(16) .
C17 C20 1.471(12) .
C18 C19 1.424(17) .
C18 H18 0.9300 .
C19 H19 0.9300 .
C20 Sm3 2.956(10) 2_667
C21 H21A 0.9600 .
C21 H21B 0.9600 .
C21 H21C 0.9600 .
C22 H22A 0.9600 .
C22 H22B 0.9600 .
C22 H22C 0.9600 .
C23 C28 1.381(11) .
C23 C24 1.428(11) .
C24 C25 1.404(10) .
C25 C26 1.360(10) .
C25 C31 1.508(11) .
C26 C27 1.392(11) .
C26 H26 0.9300 .
C27 C28 1.378(11) .
C27 C38 1.511(10) .
C29 H29A 0.9600 .
C29 H29B 0.9600 .
C29 H29C 0.9600 .
C30 H30A 0.9600 .
C30 H30B 0.9600 .
C30 H30C 0.9600 .
C31 C32 1.387(11) .
C31 C36 1.391(11) .
C32 C33 1.392(11) .
C32 H32 0.9300 .
C33 C34 1.397(12) .
C33 H33 0.9300 .
C34 C35 1.417(12) .
C34 C37 1.477(11) .
C35 C36 1.367(11) .
C35 H35 0.9300 .
C36 H36 0.9300 .
C37 Cd1 2.694(9) 1_665
C37 Sm1 2.694(9) 1_665
C38 C43 1.323(12) .
C38 C39 1.374(11) .
C39 C40 1.362(10) .
C39 H39 0.9300 .
C40 C41 1.400(12) .
C40 H40 0.9300 .
C41 C42 1.357(12) .
C41 C44 1.517(11) .
C42 C43 1.433(11) .
C42 H42 0.9300 .
C43 H43 0.9300 .
C44 Cd1 2.678(9) 1_565
C44 Sm1 2.678(9) 1_565
C45 C46 1.549(11) .
C46 C47 1.312(11) .
C46 C51 1.402(11) .
C47 C48 1.387(11) .
C47 H47 0.9300 .
C48 C49 1.410(12) .
C48 H48 0.9300 .
C49 C50 1.386(11) .
C49 C52 1.464(11) .
C50 C51 1.368(11) .
C50 H50 0.9300 .
C51 H51 0.9300 .
C52 C53 1.390(11) .
C52 C57 1.406(10) .
C53 C54 1.416(11) .
C53 H53 0.9300 .
C54 C55 1.365(11) .
C54 C60 1.475(11) .
C55 C56 1.403(11) .
C56 C57 1.391(11) .
C56 C67 1.482(10) .
C58 H58A 0.9600 .
C58 H58B 0.9600 .
C58 H58C 0.9600 .
C59 H59A 0.9600 .
C59 H59B 0.9600 .
C59 H59C 0.9600 .
C60 C65 1.365(12) .
C60 C61 1.405(12) .
C61 C62 1.417(12) .
C61 H61 0.9300 .
C62 C63 1.359(12) .
C62 H62 0.9300 .
C63 C64 1.418(12) .
C63 C66 1.503(11) .
C64 C65 1.446(11) .
C64 H64 0.9300 .
C65 H65 0.9300 .
C66 Cd3 2.688(9) 1_655
C66 Sm3 2.688(9) 1_655
C67 C72 1.375(11) .
C67 C68 1.391(11) .
C68 C69 1.392(10) .
C69 C70 1.374(10) .
C69 C75 1.491(11) .
C70 C71 1.374(11) .
C70 H70 0.9300 .
C71 C72 1.414(10) .
C71 C82 1.478(11) .
C73 H73A 0.9600 .
C73 H73B 0.9600 .
C73 H73C 0.9600 .
C74 H74A 0.9600 .
C74 H74B 0.9600 .
C74 H74C 0.9600 .
C75 C80 1.388(10) .
C75 C76 1.399(11) .
C76 C77 1.362(11) .
C76 H76 0.9300 .
C77 C78 1.395(11) .
C77 H77 0.9300 .
C78 C79 1.402(11) .
C78 C81 1.469(12) .
C79 C80 1.393(11) .
C79 H79 0.9300 .
C80 H80 0.9300 .
C81 Sm3 2.977(9) 1_665
C82 C87 1.385(10) .
C82 C83 1.419(11) .
C83 C84 1.351(11) .
C83 H83 0.9300 .
C84 C85 1.396(10) .
C84 H84 0.9300 .
C85 C86 1.388(11) .
C85 C88 1.487(11) .
C86 C87 1.373(10) .
C86 H86 0.9300 .
C87 H87 0.9300 .
C88 Sm1 2.897(7) 2_666
C89 H89 0.9300 .
C90 H90A 0.9600 .
C90 H90B 0.9600 .
C90 H90C 0.9600 .
C91 H91A 0.9600 .
C91 H91B 0.9600 .
C91 H91C 0.9600 .
O29 C99 1.44(3) .
N2 C99 1.39(2) .
N2 C100 1.40(2) .
N2 C98 1.46(2) .
C98 H98A 0.9600 .
C98 H98B 0.9600 .
C98 H98C 0.9600 .
C99 H99 0.9300 .
C100 H10A 0.9600 .
C100 H10B 0.9600 .
C100 H10C 0.9600 .
O28 C95 1.43(2) .
N3 C95 1.38(2) .
N3 C97 1.44(2) .
N3 C96 1.612(19) .
C95 H95 0.9300 .
C96 H96A 0.9600 .
C96 H96B 0.9600 .
C96 H96C 0.9600 .
C97 H97A 0.9600 .
C97 H97B 0.9600 .
C97 H97C 0.9600 .
C103 N5 1.72(3) .
C103 H10D 0.9748 .
C103 H10E 0.9747 .
C103 H10F 0.9748 .
C102 N5 1.86(3) .
C102 H10G 0.9601 .
C102 H10H 0.9601 .
C102 H10I 0.9601 .
O27 C93 1.238(17) .
N4 C93 1.32(2) .
N4 C94 1.438(18) .
N4 C92 1.515(19) .
C92 H92A 0.9600 .
C92 H92B 0.9600 .
C92 H92C 0.9600 .
C93 H93 0.9300 .
C94 H94A 0.9600 .
C94 H94B 0.9600 .
C94 H94C 0.9600 .
C202 H20A 0.9870 .
C202 H20B 0.9875 .
C202 H20C 0.9870 .
C200 H20D 0.9600 .
C200 H20E 0.9600 .
C200 H20F 0.9600 .
N5 H5A 0.8900 .
N5 H5B 0.8900 .

loop_
_geom_torsion_atom_site_label_1
_geom_torsion_atom_site_label_2
_geom_torsion_atom_site_label_3
_geom_torsion_atom_site_label_4
_geom_torsion
_geom_torsion_site_symmetry_1
_geom_torsion_site_symmetry_4
Sm1 O2 C1 O1 -9.2(14) . .
Sm1 O2 C1 C2 168.9(6) . .
Sm2 O1 C1 O2 -1.1(17) . .
Sm2 O1 C1 C2 -179.2(6) . .
O2 C1 C2 C3 -13.3(13) . .
O1 C1 C2 C3 164.9(9) . .
O2 C1 C2 C7 170.2(10) . .
O1 C1 C2 C7 -11.6(14) . .
C7 C2 C3 C4 1.3(15) . .
C1 C2 C3 C4 -175.3(9) . .
C2 C3 C4 C5 -1.9(15) . .
C3 C4 C5 C6 -1.1(15) . .
C3 C4 C5 C8 173.6(9) . .
C4 C5 C6 C7 4.8(18) . .
C8 C5 C6 C7 -169.8(12) . .
C5 C6 C7 C2 -6(2) . .
C3 C2 C7 C6 2.5(17) . .
C1 C2 C7 C6 179.0(11) . .
C4 C5 C8 C9 -42.6(16) . .
C6 C5 C8 C9 131.8(12) . .
C4 C5 C8 C13 134.4(11) . .
C6 C5 C8 C13 -51.3(17) . .
C13 C8 C9 C10 2.5(17) . .
C5 C8 C9 C10 179.7(11) . .
C8 C9 C10 C11 0.3(17) . .
C8 C9 C10 C14 178.9(10) . .
C9 C10 C11 C12 -2.2(16) . .
C14 C10 C11 C12 179.3(9) . .
C9 C10 C11 O10 -177.4(9) . .
C14 C10 C11 O10 4.1(15) . .
C22 O10 C11 C12 101.5(14) . .
C22 O10 C11 C10 -83.2(15) . .
C10 C11 C12 C13 1.1(15) . .
O10 C11 C12 C13 176.3(9) . .
C10 C11 C12 C23 -174.3(9) . .
O10 C11 C12 C23 0.9(14) . .
C11 C12 C13 C8 1.9(15) . .
C23 C12 C13 C8 177.5(9) . .
C11 C12 C13 O9 -180.0(9) . .
C23 C12 C13 O9 -4.4(13) . .
C9 C8 C13 C12 -3.6(16) . .
C5 C8 C13 C12 179.3(10) . .
C9 C8 C13 O9 178.2(9) . .
C5 C8 C13 O9 1.2(16) . .
C21 O9 C13 C12 90.1(11) . .
C21 O9 C13 C8 -91.7(11) . .
C9 C10 C14 C15 -89.0(14) . .
C11 C10 C14 C15 89.5(13) . .
C9 C10 C14 C19 90.6(17) . .
C11 C10 C14 C19 -90.9(17) . .
C19 C14 C15 C16 -4(2) . .
C10 C14 C15 C16 175.7(11) . .
C14 C15 C16 C17 0(2) . .
C15 C16 C17 C18 5(2) . .
C15 C16 C17 C20 -175.8(11) . .
C16 C17 C18 C19 -8(3) . .
C20 C17 C18 C19 173.4(18) . .
C15 C14 C19 C18 2(3) . .
C10 C14 C19 C18 -178.0(17) . .
C17 C18 C19 C14 4(4) . .
Cd3 O4 C20 O3 3.6(14) 2_667 .
Sm3 O4 C20 O3 3.6(14) 2_667 .
Cd3 O4 C20 C17 176.2(7) 2_667 .
Sm3 O4 C20 C17 176.2(7) 2_667 .
Cd3 O4 C20 Sm3 0.000(9) 2_667 2_667
Cd2 O3 C20 O4 37(2) 2_667 .
Sm2 O3 C20 O4 37(2) 2_667 .
Cd2 O3 C20 C17 -136.6(14) 2_667 .
Sm2 O3 C20 C17 -136.6(14) 2_667 .
Cd2 O3 C20 Sm3 39.0(16) 2_667 2_667
Sm2 O3 C20 Sm3 39.0(16) 2_667 2_667
C16 C17 C20 O4 170.4(12) . .
C18 C17 C20 O4 -10.8(19) . .
C16 C17 C20 O3 -16.3(15) . .
C18 C17 C20 O3 162.5(14) . .
C16 C17 C20 Sm3 179.2(19) . 2_667
C18 C17 C20 Sm3 -2(3) . 2_667
C11 C12 C23 C28 -112.2(10) . .
C13 C12 C23 C28 72.3(12) . .
C11 C12 C23 C24 69.3(12) . .
C13 C12 C23 C24 -106.2(10) . .
C29 O12 C24 C25 63.5(11) . .
C29 O12 C24 C23 -120.8(9) . .
C28 C23 C24 O12 -177.2(8) . .
C12 C23 C24 O12 1.4(12) . .
C28 C23 C24 C25 -1.3(13) . .
C12 C23 C24 C25 177.3(8) . .
O12 C24 C25 C26 176.2(8) . .
C23 C24 C25 C26 0.6(13) . .
O12 C24 C25 C31 1.7(14) . .
C23 C24 C25 C31 -174.0(8) . .
C24 C25 C26 C27 -2.4(14) . .
C31 C25 C26 C27 172.4(8) . .
C25 C26 C27 C28 4.6(14) . .
C25 C26 C27 C38 -173.0(8) . .
C26 C27 C28 C23 -5.4(13) . .
C38 C27 C28 C23 172.1(9) . .
C26 C27 C28 O11 178.6(8) . .
C38 C27 C28 O11 -4.0(14) . .
C24 C23 C28 C27 3.8(14) . .
C12 C23 C28 C27 -174.6(8) . .
C24 C23 C28 O11 180.0(8) . .
C12 C23 C28 O11 1.5(13) . .
C30 O11 C28 C27 70.7(13) . .
C30 O11 C28 C23 -105.7(11) . .
C26 C25 C31 C32 -123.2(9) . .
C24 C25 C31 C32 51.4(12) . .
C26 C25 C31 C36 49.2(11) . .
C24 C25 C31 C36 -136.2(9) . .
C36 C31 C32 C33 -0.7(12) . .
C25 C31 C32 C33 171.5(7) . .
C31 C32 C33 C34 -1.7(12) . .
C32 C33 C34 C35 3.1(13) . .
C32 C33 C34 C37 179.3(8) . .
C33 C34 C35 C36 -2.3(12) . .
C37 C34 C35 C36 -178.5(7) . .
C34 C35 C36 C31 0.0(12) . .
C32 C31 C36 C35 1.5(12) . .
C25 C31 C36 C35 -170.9(7) . .
Cd1 O5 C37 O6 7.6(8) 1_665 .
Sm1 O5 C37 O6 7.6(8) 1_665 .
Cd1 O5 C37 C34 -173.2(7) 1_665 .
Sm1 O5 C37 C34 -173.2(7) 1_665 .
Sm1 O5 C37 Cd1 0.000(2) 1_665 1_665
Cd1 O5 C37 Sm1 0.000(2) 1_665 1_665
Cd1 O6 C37 O5 -7.4(8) 1_665 .
Sm1 O6 C37 O5 -7.4(8) 1_665 .
Cd2 O6 C37 O5 100.2(9) 1_665 .
Sm2 O6 C37 O5 100.2(9) 1_665 .
Cd1 O6 C37 C34 173.3(6) 1_665 .
Sm1 O6 C37 C34 173.3(6) 1_665 .
Cd2 O6 C37 C34 -79.0(9) 1_665 .
Sm2 O6 C37 C34 -79.0(9) 1_665 .
Sm1 O6 C37 Cd1 0.000(2) 1_665 1_665
Cd2 O6 C37 Cd1 107.7(6) 1_665 1_665
Sm2 O6 C37 Cd1 107.7(6) 1_665 1_665
Cd1 O6 C37 Sm1 0.000(2) 1_665 1_665
Cd2 O6 C37 Sm1 107.7(6) 1_665 1_665
Sm2 O6 C37 Sm1 107.7(6) 1_665 1_665
C33 C34 C37 O5 -13.6(13) . .
C35 C34 C37 O5 162.5(8) . .
C33 C34 C37 O6 165.6(7) . .
C35 C34 C37 O6 -18.3(11) . .
C28 C27 C38 C43 44.2(14) . .
C26 C27 C38 C43 -138.4(10) . .
C28 C27 C38 C39 -134.3(9) . .
C26 C27 C38 C39 43.1(12) . .
C43 C38 C39 C40 -2.7(14) . .
C27 C38 C39 C40 175.9(8) . .
C38 C39 C40 C41 1.1(14) . .
C39 C40 C41 C42 1.9(14) . .
C39 C40 C41 C44 -176.4(8) . .
C40 C41 C42 C43 -3.2(15) . .
C44 C41 C42 C43 175.0(9) . .
C39 C38 C43 C42 1.3(15) . .
C27 C38 C43 C42 -177.2(8) . .
C41 C42 C43 C38 1.7(15) . .
Cd1 O8 C44 O7 1.8(10) 1_565 .
Sm1 O8 C44 O7 1.8(10) 1_565 .
Cd1 O8 C44 C41 -176.3(9) 1_565 .
Sm1 O8 C44 C41 -176.3(9) 1_565 .
Sm1 O8 C44 Cd1 0.000(6) 1_565 1_565
Cd1 O8 C44 Sm1 0.000(6) 1_565 1_565
Cd1 O7 C44 O8 -2.0(11) 1_565 .
Sm1 O7 C44 O8 -2.0(11) 1_565 .
Cd1 O7 C44 C41 176.2(7) 1_565 .
Sm1 O7 C44 C41 176.2(7) 1_565 .
Sm1 O7 C44 Cd1 0.000(7) 1_565 1_565
Cd1 O7 C44 Sm1 0.000(7) 1_565 1_565
C42 C41 C44 O8 9.5(15) . .
C40 C41 C44 O8 -172.2(9) . .
C42 C41 C44 O7 -168.7(9) . .
C40 C41 C44 O7 9.5(14) . .
Sm3 O17 C45 O18 -6.5(8) . .
Sm3 O17 C45 C46 175.2(6) . .
Sm3 O18 C45 O17 6.6(8) . .
Sm2 O18 C45 O17 -116.0(9) . .
Sm3 O18 C45 C46 -175.0(5) . .
Sm2 O18 C45 C46 62.3(10) . .
Sm2 O18 C45 Sm3 -122.7(7) . .
O17 C45 C46 C47 177.2(7) . .
O18 C45 C46 C47 -1.3(10) . .
O17 C45 C46 C51 2.2(11) . .
O18 C45 C46 C51 -176.3(7) . .
C51 C46 C47 C48 2.1(12) . .
C45 C46 C47 C48 -172.9(7) . .
C46 C47 C48 C49 2.0(13) . .
C47 C48 C49 C50 -6.6(12) . .
C47 C48 C49 C52 171.4(8) . .
C48 C49 C50 C51 7.2(12) . .
C52 C49 C50 C51 -170.7(8) . .
C49 C50 C51 C46 -3.2(13) . .
C47 C46 C51 C50 -1.6(12) . .
C45 C46 C51 C50 173.5(7) . .
C50 C49 C52 C53 121.9(9) . .
C48 C49 C52 C53 -56.0(12) . .
C50 C49 C52 C57 -52.9(13) . .
C48 C49 C52 C57 129.2(9) . .
C57 C52 C53 C54 3.3(14) . .
C49 C52 C53 C54 -171.9(9) . .
C52 C53 C54 C55 -4.6(14) . .
C52 C53 C54 C60 175.1(9) . .
C53 C54 C55 O14 -177.8(8) . .
C60 C54 C55 O14 2.5(14) . .
C53 C54 C55 C56 4.3(14) . .
C60 C54 C55 C56 -175.4(9) . .
C59 O14 C55 C54 -75.6(11) . .
C59 O14 C55 C56 102.4(9) . .
C54 C55 C56 C57 -2.8(14) . .
O14 C55 C56 C57 179.2(8) . .
C54 C55 C56 C67 174.2(8) . .
O14 C55 C56 C67 -3.7(13) . .
C55 C56 C57 O13 177.0(8) . .
C67 C56 C57 O13 -0.1(12) . .
C55 C56 C57 C52 1.5(13) . .
C67 C56 C57 C52 -175.6(8) . .
C58 O13 C57 C56 108.9(9) . .
C58 O13 C57 C52 -75.5(10) . .
C53 C52 C57 C56 -1.8(13) . .
C49 C52 C57 C56 173.1(9) . .
C53 C52 C57 O13 -177.2(8) . .
C49 C52 C57 O13 -2.3(13) . .
C55 C54 C60 C65 -42.9(15) . .
C53 C54 C60 C65 137.4(10) . .
C55 C54 C60 C61 134.8(10) . .
C53 C54 C60 C61 -44.8(13) . .
C65 C60 C61 C62 4.2(14) . .
C54 C60 C61 C62 -173.6(8) . .
C60 C61 C62 C63 -3.1(15) . .
C61 C62 C63 C64 0.5(15) . .
C61 C62 C63 C66 -179.1(8) . .
C62 C63 C64 C65 1.0(14) . .
C66 C63 C64 C65 -179.4(8) . .
C61 C60 C65 C64 -2.7(15) . .
C54 C60 C65 C64 175.0(9) . .
C63 C64 C65 C60 0.2(14) . .
Cd3 O19 C66 O20 -4.5(10) 1_655 .
Sm3 O19 C66 O20 -4.5(10) 1_655 .
Cd3 O19 C66 C63 176.3(7) 1_655 .
Sm3 O19 C66 C63 176.3(7) 1_655 .
Sm3 O19 C66 Cd3 0.000(5) 1_655 1_655
Cd3 O19 C66 Sm3 0.000(5) 1_655 1_655
Cd3 O20 C66 O19 4.2(9) 1_655 .
Sm3 O20 C66 O19 4.2(9) 1_655 .
Cd3 O20 C66 C63 -176.6(7) 1_655 .
Sm3 O20 C66 C63 -176.6(7) 1_655 .
Sm3 O20 C66 Cd3 0.000(5) 1_655 1_655
Cd3 O20 C66 Sm3 0.000(5) 1_655 1_655
C62 C63 C66 O19 -9.3(13) . .
C64 C63 C66 O19 171.1(8) . .
C62 C63 C66 O20 171.5(9) . .
C64 C63 C66 O20 -8.1(13) . .
C57 C56 C67 C72 -85.0(11) . .
C55 C56 C67 C72 98.0(11) . .
C57 C56 C67 C68 94.1(10) . .
C55 C56 C67 C68 -82.9(11) . .
C72 C67 C68 C69 1.8(13) . .
C56 C67 C68 C69 -177.3(8) . .
C72 C67 C68 O16 179.6(7) . .
C56 C67 C68 O16 0.5(12) . .
C73 O16 C68 C67 -98.1(9) . .
C73 O16 C68 C69 79.8(10) . .
C67 C68 C69 C70 0.4(13) . .
O16 C68 C69 C70 -177.3(7) . .
C67 C68 C69 C75 -171.9(8) . .
O16 C68 C69 C75 10.3(13) . .
C68 C69 C70 C71 -2.1(13) . .
C75 C69 C70 C71 170.8(8) . .
C69 C70 C71 C72 1.4(13) . .
C69 C70 C71 C82 -174.6(8) . .
C68 C67 C72 O15 -174.8(8) . .
C56 C67 C72 O15 4.3(14) . .
C68 C67 C72 C71 -2.6(13) . .
C56 C67 C72 C71 176.5(8) . .
C74 O15 C72 C67 -62.5(12) . .
C74 O15 C72 C71 124.8(9) . .
C70 C71 C72 C67 1.1(13) . .
C82 C71 C72 C67 176.8(8) . .
C70 C71 C72 O15 173.8(8) . .
C82 C71 C72 O15 -10.5(13) . .
C70 C69 C75 C80 44.9(12) . .
C68 C69 C75 C80 -142.8(9) . .
C70 C69 C75 C76 -128.6(9) . .
C68 C69 C75 C76 43.7(13) . .
C80 C75 C76 C77 -10.2(14) . .
C69 C75 C76 C77 163.4(8) . .
C75 C76 C77 C78 10.2(14) . .
C76 C77 C78 C79 -3.1(13) . .
C76 C77 C78 C81 -175.1(8) . .
C77 C78 C79 C80 -3.6(13) . .
C81 C78 C79 C80 168.5(8) . .
C76 C75 C80 C79 3.3(13) . .
C69 C75 C80 C79 -170.3(8) . .
C78 C79 C80 C75 3.4(14) . .
Cd3 O22 C81 O21 -0.2(11) 1_665 .
Sm3 O22 C81 O21 -0.2(11) 1_665 .
Cd3 O22 C81 C78 177.8(6) 1_665 .
Sm3 O22 C81 C78 177.8(6) 1_665 .
Cd3 O22 C81 Sm3 0.000(2) 1_665 1_665
Cd2 O21 C81 O22 -70.4(19) 1_665 .
Sm2 O21 C81 O22 -70.4(19) 1_665 .
Cd2 O21 C81 C78 111.6(13) 1_665 .
Sm2 O21 C81 C78 111.6(13) 1_665 .
Cd2 O21 C81 Sm3 -70.5(14) 1_665 1_665
Sm2 O21 C81 Sm3 -70.5(14) 1_665 1_665
C77 C78 C81 O22 -158.2(8) . .
C79 C78 C81 O22 29.9(13) . .
C77 C78 C81 O21 20.0(13) . .
C79 C78 C81 O21 -151.9(9) . .
C77 C78 C81 Sm3 -153.0(16) . 1_665
C79 C78 C81 Sm3 35(2) . 1_665
C70 C71 C82 C87 -51.1(12) . .
C72 C71 C82 C87 133.2(9) . .
C70 C71 C82 C83 119.8(9) . .
C72 C71 C82 C83 -55.8(12) . .
C87 C82 C83 C84 2.3(13) . .
C71 C82 C83 C84 -168.9(8) . .
C82 C83 C84 C85 -2.1(14) . .
C83 C84 C85 C86 -0.4(13) . .
C83 C84 C85 C88 179.2(8) . .
C84 C85 C86 C87 2.8(12) . .
C88 C85 C86 C87 -176.9(8) . .
C85 C86 C87 C82 -2.6(13) . .
C83 C82 C87 C86 0.0(12) . .
C71 C82 C87 C86 171.2(8) . .
Cd1 O24 C88 O23 14.3(10) 2_666 .
Sm1 O24 C88 O23 14.3(10) 2_666 .
Cd1 O24 C88 C85 -163.4(6) 2_666 .
Sm1 O24 C88 C85 -163.4(6) 2_666 .
Cd1 O24 C88 Sm1 0.000(3) 2_666 2_666
Cd2 O23 C88 O24 46(2) 2_666 .
Sm2 O23 C88 O24 46(2) 2_666 .
Sm1 O23 C88 O24 -10.3(8) 2_666 .
Cd2 O23 C88 C85 -136.5(12) 2_666 .
Sm2 O23 C88 C85 -136.5(12) 2_666 .
Sm1 O23 C88 C85 167.3(8) 2_666 .
Cd2 O23 C88 Sm1 56.2(14) 2_666 2_666
Sm2 O23 C88 Sm1 56.2(14) 2_666 2_666
C86 C85 C88 O24 -0.1(12) . .
C84 C85 C88 O24 -179.7(8) . .
C86 C85 C88 O23 -177.9(8) . .
C84 C85 C88 O23 2.5(12) . .
C86 C85 C88 Sm1 -35(2) . 2_666
C84 C85 C88 Sm1 145.3(14) . 2_666
Sm2 O26 C89 N1 177.2(7) . .
C91 N1 C89 O26 -1.1(19) . .
C90 N1 C89 O26 178.1(11) . .
C100 N2 C99 O29 164(2) . .
C98 N2 C99 O29 -1(3) . .
C97 N3 C95 O28 -152.8(18) . .
C96 N3 C95 O28 14(3) . .
C94 N4 C93 O27 -1(3) . .
C92 N4 C93 O27 -174.5(19) . .
